data_7126813
loop_
_publ_author_name
'Willauer, Aur\'elien R'
'Dabrowska, Anna M.'
'Scopelliti, Rosario'
'Mazzanti, Marinella'

_publ_section_title
;
 Structure and small molecule activation reactivity of a
 metallasilsesquioxane of divalent ytterbium.
;
_journal_issue 63
_journal_name_full 'Chemical communications (Cambridge, England)'
_journal_page_first 8936
_journal_page_last 8939
_journal_paper_doi 10.1039/d0cc04197a
_journal_volume 56
_journal_year 2020
_chemical_formula_moiety 'C118 H214 N2 O28 Si16 Yb2'
_chemical_formula_sum 'C118 H214 N2 O28 Si16 Yb2'
_chemical_formula_weight 2904.42
_space_group_crystal_system triclinic
_space_group_IT_number 2
_space_group_name_Hall '-P 1'
_space_group_name_H-M_alt 'P -1'
_atom_sites_solution_hydrogens geom
_atom_sites_solution_primary direct
_atom_sites_solution_secondary difmap
_audit_creation_date 2020-05-28
_audit_creation_method
;
Olex2 1.3
(compiled 2020.02.04 svn.rd84adfe8 for OlexSys, GUI svn.r6032)
;
_audit_update_record
;
2020-06-02 deposited with the CCDC.	2020-07-01 downloaded from the CCDC.
;
_cell_angle_alpha 113.031(9)
_cell_angle_beta 90.664(14)
_cell_angle_gamma 100.204(10)
_cell_formula_units_Z 2
_cell_length_a 16.342(2)
_cell_length_b 23.291(3)
_cell_length_c 24.187(4)
_cell_measurement_reflns_used 364
_cell_measurement_temperature 120(2)
_cell_measurement_theta_max 3
_cell_measurement_theta_min 22
_cell_volume 8305(2)
_computing_cell_refinement 'Dirax/lsq (Duisenberg & Schreurs, 1989-2000)'
_computing_data_collection 'Collect (Bruker AXS BV, 1997-2004)'
_computing_data_reduction 'EvalCCD (Duisenberg & Schreurs, 1990-2000)'
_computing_molecular_graphics 'Olex2 1.3 (Dolomanov et al., 2009)'
_computing_publication_material 'Olex2 1.3 (Dolomanov et al., 2009)'
_computing_structure_refinement 'SHELXL 2018/3 (Sheldrick, 2015)'
_computing_structure_solution 'SHELXS-97 (Sheldrick, 1990)'
_diffrn_ambient_temperature 120(2)
_diffrn_measured_fraction_theta_full 0.984
_diffrn_measured_fraction_theta_max 0.969
_diffrn_measurement_device_type 'Bruker APEX II CCD'
_diffrn_measurement_method 'phi and omega scans'
_diffrn_radiation_monochromator graphite
_diffrn_radiation_source 'sealed tube'
_diffrn_radiation_type 'Mo K\a'
_diffrn_radiation_wavelength 0.71073
_diffrn_reflns_av_R_equivalents 0.0738
_diffrn_reflns_av_unetI/netI 0.0924
_diffrn_reflns_Laue_measured_fraction_full 0.984
_diffrn_reflns_Laue_measured_fraction_max 0.969
_diffrn_reflns_limit_h_max 20
_diffrn_reflns_limit_h_min -21
_diffrn_reflns_limit_k_max 30
_diffrn_reflns_limit_k_min -29
_diffrn_reflns_limit_l_max 31
_diffrn_reflns_limit_l_min -31
_diffrn_reflns_number 107079
_diffrn_reflns_point_group_measured_fraction_full 0.984
_diffrn_reflns_point_group_measured_fraction_max 0.969
_diffrn_reflns_theta_full 25.242
_diffrn_reflns_theta_max 27.500
_diffrn_reflns_theta_min 1.271
_exptl_absorpt_coefficient_mu 1.291
_exptl_absorpt_correction_T_max 0.7456
_exptl_absorpt_correction_T_min 0.4989
_exptl_absorpt_correction_type multi-scan
_exptl_absorpt_process_details
;
SADABS-2008/1 (Bruker,2008) was used for absorption correction.
wR2(int) was 0.1020 before and 0.0858 after correction.
The Ratio of minimum to maximum transmission is 0.6691.
The \l/2 correction factor is 0.0015.
;
_exptl_crystal_colour orange
_exptl_crystal_density_diffrn 1.162
_exptl_crystal_density_method 'not measured'
_exptl_crystal_description prism
_exptl_crystal_F_000 3048
_exptl_crystal_size_max 0.24
_exptl_crystal_size_mid 0.23
_exptl_crystal_size_min 0.16
_refine_diff_density_max 1.781
_refine_diff_density_min -1.573
_refine_diff_density_rms 0.157
_refine_ls_extinction_method none
_refine_ls_goodness_of_fit_ref 1.042
_refine_ls_hydrogen_treatment constr
_refine_ls_matrix_type full
_refine_ls_number_parameters 1556
_refine_ls_number_reflns 36962
_refine_ls_number_restraints 223
_refine_ls_restrained_S_all 1.040
_refine_ls_R_factor_all 0.1028
_refine_ls_R_factor_gt 0.0643
_refine_ls_shift/su_max 0.002
_refine_ls_shift/su_mean 0.000
_refine_ls_structure_factor_coef Fsqd
_refine_ls_weighting_details 'w=1/[\s^2^(Fo^2^)+(0.0642P)^2^+51.6927P] where P=(Fo^2^+2Fc^2^)/3'
_refine_ls_weighting_scheme calc
_refine_ls_wR_factor_gt 0.1533
_refine_ls_wR_factor_ref 0.1771
_reflns_Friedel_coverage 0.000
_reflns_number_gt 25240
_reflns_number_total 36962
_reflns_threshold_expression 'I > 2\s(I)'
_cod_data_source_file d0cc04197a2.cif
_cod_data_source_block ad61
_cod_depositor_comments 'Adding full bibliography for 7126813--7126814.cif.'
_cod_database_code 7126813
_shelx_shelxl_version_number 2018/3
_shelx_space_group_comment
;
The symmetry employed for this shelxl refinement is uniquely defined
by the following loop, which should always be used as a source of
symmetry information in preference to the above space-group names.
They are only intended as comments.
;
_shelx_estimated_absorpt_t_max 0.820
_shelx_estimated_absorpt_t_min 0.747
_olex2_refinement_description
;
1. Fixed Uiso
 At 1.2 times of:
  All C(H) groups, All C(H,H) groups
 At 1.5 times of:
  All C(H,H,H) groups
2. Restrained distances
 C44-C43 \\sim C44-C45 \\sim C45-C46 \\sim C46-C47 \\sim C47-C48 \\sim C48-C43
\\sim C42-C37 \\sim C41-C42
 \\sim C40-C41 \\sim C39-C40 \\sim C38-C39 \\sim C38-C37
 with sigma of 0.02
 Si5-C37 \\sim Si5-C43
 with sigma of 0.02
3. Uiso/Uaniso restraints and constraints
C37 \\sim C38 \\sim C39 \\sim C40 \\sim C41 \\sim C42 \\sim C43 \\sim C44 \\sim
C45 \\sim C46 \\sim C47 \\sim C48: within 2A with sigma of 0.01 and sigma for
terminal atoms of 0.02 within 2A
4. Others
 Sof(C43)=Sof(H43)=Sof(C44)=Sof(H44A)=Sof(H44B)=Sof(C45)=Sof(H45A)=Sof(H45B)=
 Sof(C46)=Sof(H46A)=Sof(H46B)=Sof(C47)=Sof(H47A)=Sof(H47B)=Sof(C48)=Sof(H48A)=
 Sof(H48B)=1-FVAR(1)
 Sof(C37)=Sof(H37)=Sof(C38)=Sof(H38A)=Sof(H38B)=Sof(C39)=Sof(H39A)=Sof(H39B)=
 Sof(C40)=Sof(H40A)=Sof(H40B)=Sof(C41)=Sof(H41A)=Sof(H41B)=Sof(C42)=Sof(H42A)=
 Sof(H42B)=FVAR(1)
5.a Ternary CH refined with riding coordinates:
 C13(H13), C19(H19), C25(H25), C31(H31), C37(H37), C43(H43), C52(H52),
 C58(H58), C72(H72), C78(H78), C84(H84), C90(H90), C96(H96), C105(H105),
 C111(H111)
5.b Secondary CH2 refined with riding coordinates:
 C14(H14A,H14B), C15(H15A,H15B), C16(H16A,H16B), C17(H17A,H17B), C18(H18A,
 H18B), C20(H20A,H20B), C21(H21A,H21B), C22(H22A,H22B), C23(H23A,H23B),
 C24(H24A,H24B), C26(H26A,H26B), C27(H27A,H27B), C28(H28A,H28B), C29(H29A,H29B),
  C30(H30A,H30B), C32(H32A,H32B), C33(H33A,H33B), C34(H34A,H34B), C35(H35A,
 H35B), C36(H36A,H36B), C38(H38A,H38B), C39(H39A,H39B), C40(H40A,H40B),
 C41(H41A,H41B), C42(H42A,H42B), C44(H44A,H44B), C45(H45A,H45B), C46(H46A,H46B),
  C47(H47A,H47B), C48(H48A,H48B), C53(H53A,H53B), C54(H54A,H54B), C55(H55A,
 H55B), C56(H56A,H56B), C57(H57A,H57B), C59(H59A,H59B), C60(H60A,H60B),
 C61(H61A,H61B), C62(H62A,H62B), C63(H63A,H63B), C64(H64A,H64B), C65(H65A,H65B),
  C66(H66A,H66B), C67(H67A,H67B), C68(H68A,H68B), C69(H69A,H69B), C70(H70A,
 H70B), C71(H71A,H71B), C73(H73A,H73B), C74(H74A,H74B), C75(H75A,H75B),
 C76(H76A,H76B), C77(H77A,H77B), C79(H79A,H79B), C80(H80A,H80B), C81(H81A,H81B),
  C82(H82A,H82B), C83(H83A,H83B), C85(H85A,H85B), C86(H86A,H86B), C87(H87A,
 H87B), C88(H88A,H88B), C89(H89A,H89B), C91(H91A,H91B), C92(H92A,H92B),
 C93(H93A,H93B), C94(H94A,H94B), C95(H95A,H95B), C97(H97A,H97B), C98(H98A,H98B),
  C99(H99A,H99B), C100(H10A,H10B), C101(H10C,H10D), C106(H10N,H10O), C107(H10P,
 H10Q), C108(H10R,H10S), C109(H10T,H10U), C110(H11A,H11B), C112(H11C,H11D),
 C113(H11E,H11F), C114(H11G,H11H), C115(H11I,H11J), C116(H11K,H11L), C117(H11M,
 H11N), C118(H11O,H11P), C119(H11Q,H11R), C120(H12A,H12B), C121(H12C,H12D),
 C122(H12E,H12F), C123(H12G,H12H), C124(H12I,H12J)
5.c Aromatic/amide H refined with riding coordinates:
 C2(H2), C3(H3), C4(H4), C5(H5), C6(H6), C8(H8), C9(H9), C10(H10), C11(H11),
 C12(H12)
5.d Idealised Me refined as rotating group:
 C49(H49A,H49B,H49C), C50(H50A,H50B,H50C), C51(H51A,H51B,H51C), C102(H10E,H10F,
 H10G), C103(H10H,H10I,H10J), C104(H10K,H10L,H10M)
;
_smtbx_masks_void_probe_radius 1.2
_smtbx_masks_void_truncation_radius 1.2
_olex2_submission_special_instructions 'No special instructions were received'

loop_
_space_group_symop_operation_xyz
'x, y, z'
'-x, -y, -z'

loop_
_atom_site_label
_atom_site_type_symbol
_atom_site_fract_x
_atom_site_fract_y
_atom_site_fract_z
_atom_site_U_iso_or_equiv
_atom_site_adp_type
_atom_site_occupancy
_atom_site_site_symmetry_order
_atom_site_calc_flag
_atom_site_refinement_flags_posn
_atom_site_refinement_flags_adp
_atom_site_refinement_flags_occupancy
_atom_site_disorder_assembly
_atom_site_disorder_group
Yb1 Yb 0.77320(2) 0.22865(2) 0.22572(2) 0.01707(7) Uani 1 1 d . . . . .
Yb2 Yb 0.80833(2) 0.06419(2) 0.18080(2) 0.01835(7) Uani 1 1 d . . . . .
Si1 Si 0.57158(11) 0.25214(8) 0.19103(8) 0.0183(3) Uani 1 1 d . . . . .
Si2 Si 0.63527(12) 0.32180(8) 0.10867(8) 0.0200(4) Uani 1 1 d . . . . .
Si3 Si 0.56731(12) 0.44181(9) 0.18683(8) 0.0236(4) Uani 1 1 d . . . . .
Si4 Si 0.74037(12) 0.49831(9) 0.26225(8) 0.0241(4) Uani 1 1 d . . . . .
Si5 Si 0.65228(13) 0.50278(9) 0.37422(8) 0.0262(4) Uani 1 1 d D . . . .
Si6 Si 0.79233(16) 0.53823(10) 0.47640(10) 0.0381(5) Uani 1 1 d . . . . .
Si7 Si 0.52897(12) 0.38583(9) 0.28160(8) 0.0216(4) Uani 1 1 d . . . . .
Si8 Si 0.80099(12) 0.37189(8) 0.19390(8) 0.0212(4) Uani 1 1 d . . . . .
Si9 Si 0.72467(11) 0.11925(8) 0.30565(8) 0.0180(3) Uani 1 1 d . . . . .
Si10 Si 0.86525(11) 0.12180(8) 0.39929(8) 0.0186(4) Uani 1 1 d . . . . .
Si11 Si 0.76799(11) -0.00854(8) 0.39337(8) 0.0196(4) Uani 1 1 d . . . . .
Si12 Si 0.88645(12) -0.08091(9) 0.30430(8) 0.0210(4) Uani 1 1 d . . . . .
Si13 Si 0.72880(12) -0.14864(9) 0.21846(8) 0.0207(4) Uani 1 1 d . . . . .
Si14 Si 0.74218(13) -0.25003(9) 0.08737(9) 0.0300(4) Uani 1 1 d . . . . .
Si15 Si 0.66064(11) -0.02414(8) 0.27839(8) 0.0193(4) Uani 1 1 d . . . . .
Si16 Si 0.95313(11) 0.05036(8) 0.28986(8) 0.0194(4) Uani 1 1 d . . . . .
O1 O 0.6427(3) 0.2242(2) 0.21184(19) 0.0193(9) Uani 1 1 d . . . . .
O2 O 0.5943(3) 0.2671(2) 0.1313(2) 0.0221(10) Uani 1 1 d . . . . .
O3 O 0.5603(3) 0.3197(2) 0.2448(2) 0.0244(10) Uani 1 1 d . . . . .
O4 O 0.7316(3) 0.3507(2) 0.1361(2) 0.0243(10) Uani 1 1 d . . . . .
O5 O 0.5812(3) 0.3781(2) 0.1307(2) 0.0261(10) Uani 1 1 d . . . . .
O6 O 0.5189(3) 0.4215(2) 0.2371(2) 0.0283(11) Uani 1 1 d . . . . .
O7 O 0.6589(3) 0.4860(2) 0.2174(2) 0.0288(11) Uani 1 1 d . . . . .
O8 O 0.7701(3) 0.4316(2) 0.2494(2) 0.0256(10) Uani 1 1 d . . . . .
O9 O 0.7155(3) 0.5254(2) 0.3323(2) 0.0313(11) Uani 1 1 d . . . . .
O10 O 0.7073(3) 0.5026(2) 0.4303(2) 0.0358(12) Uani 1 1 d . . . . .
O11 O 0.6006(3) 0.4306(2) 0.3359(2) 0.0220(9) Uani 1 1 d . . . . .
O12 O 0.8056(3) 0.3150(2) 0.2135(2) 0.0267(10) Uani 1 1 d . . . . .
O13 O 0.7608(3) 0.2898(2) 0.33011(19) 0.0266(10) Uani 1 1 d . . . . .
O14 O 0.9135(3) 0.2554(2) 0.2716(2) 0.0266(10) Uani 1 1 d . . . . .
O15 O 0.7622(3) 0.1442(2) 0.25562(19) 0.0219(10) Uani 1 1 d . . . . .
O16 O 0.7944(3) 0.1379(2) 0.36246(19) 0.0219(10) Uani 1 1 d . . . . .
O17 O 0.7009(3) 0.0402(2) 0.26826(19) 0.0210(9) Uani 1 1 d . . . . .
O18 O 0.9414(3) 0.1029(2) 0.35762(19) 0.0245(10) Uani 1 1 d . . . . .
O19 O 0.8235(3) 0.0630(2) 0.41687(19) 0.0232(10) Uani 1 1 d . . . . .
O20 O 0.6917(3) -0.0151(2) 0.34588(19) 0.0235(10) Uani 1 1 d . . . . .
O21 O 0.8258(3) -0.0604(2) 0.3590(2) 0.0240(10) Uani 1 1 d . . . . .
O22 O 0.9328(3) -0.0198(2) 0.2929(2) 0.0233(10) Uani 1 1 d . . . . .
O23 O 0.8268(3) -0.1303(2) 0.2437(2) 0.0236(10) Uani 1 1 d . . . . .
O24 O 0.6961(3) -0.0830(2) 0.22745(19) 0.0218(9) Uani 1 1 d . . . . .
O25 O 0.7195(3) -0.1909(2) 0.1465(2) 0.0249(10) Uani 1 1 d . . . . .
O26 O 0.8920(3) 0.0525(2) 0.23904(19) 0.0228(10) Uani 1 1 d . . . . .
O27 O 0.8618(3) -0.0227(2) 0.1078(2) 0.0272(11) Uani 1 1 d . . . . .
O28 O 0.6847(3) 0.0020(2) 0.1244(2) 0.0234(10) Uani 1 1 d . . . . .
N1 N 0.8016(3) 0.1485(2) 0.1377(2) 0.0192(11) Uani 1 1 d . . . . .
N2 N 0.8767(3) 0.1273(2) 0.1448(2) 0.0203(11) Uani 1 1 d . . . . .
C1 C 0.7689(4) 0.1283(3) 0.0770(3) 0.0215(13) Uani 1 1 d . . . . .
C2 C 0.8046(5) 0.0916(3) 0.0271(3) 0.0302(16) Uani 1 1 d . . . . .
H2 H 0.856818 0.081037 0.032486 0.036 Uiso 1 1 calc R U . . .
C3 C 0.7655(6) 0.0698(4) -0.0311(3) 0.047(2) Uani 1 1 d . . . . .
H3 H 0.790195 0.043329 -0.064518 0.056 Uiso 1 1 calc R U . . .
C4 C 0.6902(6) 0.0867(4) -0.0406(4) 0.047(2) Uani 1 1 d . . . . .
H4 H 0.663554 0.071799 -0.080184 0.056 Uiso 1 1 calc R U . . .
C5 C 0.6551(5) 0.1256(3) 0.0085(3) 0.0314(16) Uani 1 1 d . . . . .
H5 H 0.604531 0.138111 0.002664 0.038 Uiso 1 1 calc R U . . .
C6 C 0.6936(4) 0.1463(3) 0.0663(3) 0.0252(14) Uani 1 1 d . . . . .
H6 H 0.668978 0.173169 0.099486 0.030 Uiso 1 1 calc R U . . .
C7 C 0.9526(4) 0.1565(3) 0.1340(3) 0.0229(14) Uani 1 1 d . . . . .
C8 C 1.0249(4) 0.1362(4) 0.1455(3) 0.0315(16) Uani 1 1 d . . . . .
H8 H 1.019920 0.103183 0.159812 0.038 Uiso 1 1 calc R U . . .
C9 C 1.1021(5) 0.1632(4) 0.1364(4) 0.045(2) Uani 1 1 d . . . . .
H9 H 1.149919 0.149350 0.145322 0.054 Uiso 1 1 calc R U . . .
C10 C 1.1120(5) 0.2119(4) 0.1137(5) 0.051(3) Uani 1 1 d . . . . .
H10 H 1.165654 0.230570 0.107370 0.061 Uiso 1 1 calc R U . . .
C11 C 1.0400(5) 0.2313(4) 0.1011(4) 0.043(2) Uani 1 1 d . . . . .
H11 H 1.044739 0.263412 0.085742 0.052 Uiso 1 1 calc R U . . .
C12 C 0.9617(5) 0.2037(3) 0.1109(3) 0.0305(16) Uani 1 1 d . . . . .
H12 H 0.913549 0.217195 0.101753 0.037 Uiso 1 1 calc R U . . .
C13 C 0.4654(4) 0.1990(3) 0.1710(3) 0.0210(13) Uani 1 1 d . . . . .
H13 H 0.437765 0.208969 0.209432 0.025 Uiso 1 1 calc R U . . .
C14 C 0.4093(4) 0.2133(3) 0.1281(3) 0.0229(14) Uani 1 1 d . . . . .
H14A H 0.408265 0.259303 0.145082 0.027 Uiso 1 1 calc R U . . .
H14B H 0.433053 0.202555 0.088630 0.027 Uiso 1 1 calc R U . . .
C15 C 0.3199(4) 0.1749(4) 0.1189(4) 0.0334(17) Uani 1 1 d . . . . .
H15A H 0.293932 0.189446 0.157508 0.040 Uiso 1 1 calc R U . . .
H15B H 0.286622 0.183083 0.089202 0.040 Uiso 1 1 calc R U . . .
C16 C 0.3178(5) 0.1042(4) 0.0967(4) 0.0371(18) Uani 1 1 d . . . . .
H16A H 0.334211 0.088263 0.054921 0.044 Uiso 1 1 calc R U . . .
H16B H 0.260112 0.081927 0.096158 0.044 Uiso 1 1 calc R U . . .
C17 C 0.3759(5) 0.0891(3) 0.1363(4) 0.0359(18) Uani 1 1 d . . . . .
H17A H 0.353979 0.098444 0.176189 0.043 Uiso 1 1 calc R U . . .
H17B H 0.376913 0.043039 0.117745 0.043 Uiso 1 1 calc R U . . .
C18 C 0.4641(5) 0.1266(3) 0.1448(3) 0.0278(15) Uani 1 1 d . . . . .
H18A H 0.488591 0.114010 0.105577 0.033 Uiso 1 1 calc R U . . .
H18B H 0.498659 0.116757 0.172590 0.033 Uiso 1 1 calc R U . . .
C19 C 0.6284(4) 0.2907(3) 0.0250(3) 0.0233(14) Uani 1 1 d . . . . .
H19 H 0.660002 0.255285 0.010263 0.028 Uiso 1 1 calc R U . . .
C20 C 0.5376(5) 0.2638(4) -0.0039(3) 0.0308(16) Uani 1 1 d . . . . .
H20A H 0.513003 0.228138 0.007168 0.037 Uiso 1 1 calc R U . . .
H20B H 0.504076 0.297332 0.012095 0.037 Uiso 1 1 calc R U . . .
C21 C 0.5339(5) 0.2402(4) -0.0727(3) 0.0343(17) Uani 1 1 d . . . . .
H21A H 0.474872 0.225689 -0.089605 0.041 Uiso 1 1 calc R U . . .
H21B H 0.561954 0.203358 -0.088968 0.041 Uiso 1 1 calc R U . . .
C22 C 0.5763(5) 0.2926(4) -0.0926(3) 0.0397(19) Uani 1 1 d . . . . .
H22A H 0.576235 0.274824 -0.137070 0.048 Uiso 1 1 calc R U . . .
H22B H 0.544132 0.327248 -0.080685 0.048 Uiso 1 1 calc R U . . .
C23 C 0.6646(5) 0.3193(4) -0.0644(3) 0.042(2) Uani 1 1 d . . . . .
H23A H 0.688579 0.355097 -0.075429 0.051 Uiso 1 1 calc R U . . .
H23B H 0.698399 0.285999 -0.080705 0.051 Uiso 1 1 calc R U . . .
C24 C 0.6693(5) 0.3425(4) 0.0036(3) 0.0350(18) Uani 1 1 d . . . . .
H24A H 0.641220 0.379298 0.020134 0.042 Uiso 1 1 calc R U . . .
H24B H 0.728588 0.357284 0.019951 0.042 Uiso 1 1 calc R U . . .
C25 C 0.5031(5) 0.4859(3) 0.1607(3) 0.0303(16) Uani 1 1 d . . . . .
H25 H 0.492601 0.522440 0.197207 0.036 Uiso 1 1 calc R U . . .
C26 C 0.4171(6) 0.4445(5) 0.1299(5) 0.061(3) Uani 1 1 d . . . . .
H26A H 0.387363 0.428553 0.158103 0.073 Uiso 1 1 calc R U . . .
H26B H 0.425063 0.407293 0.093825 0.073 Uiso 1 1 calc R U . . .
C27 C 0.3639(6) 0.4838(6) 0.1111(6) 0.079(4) Uani 1 1 d . . . . .
H27A H 0.310147 0.456112 0.089962 0.095 Uiso 1 1 calc R U . . .
H27B H 0.351618 0.518591 0.147648 0.095 Uiso 1 1 calc R U . . .
C28 C 0.4073(7) 0.5114(5) 0.0710(5) 0.061(3) Uani 1 1 d . . . . .
H28A H 0.372479 0.537926 0.061957 0.074 Uiso 1 1 calc R U . . .
H28B H 0.413377 0.476425 0.032411 0.074 Uiso 1 1 calc R U . . .
C29 C 0.4920(6) 0.5514(4) 0.0980(4) 0.050(2) Uani 1 1 d . . . . .
H29A H 0.485814 0.589993 0.133157 0.060 Uiso 1 1 calc R U . . .
H29B H 0.520160 0.564983 0.067824 0.060 Uiso 1 1 calc R U . . .
C30 C 0.5460(5) 0.5138(4) 0.1180(4) 0.0352(18) Uani 1 1 d . . . . .
H30A H 0.558719 0.478733 0.081843 0.042 Uiso 1 1 calc R U . . .
H30B H 0.599573 0.542354 0.138535 0.042 Uiso 1 1 calc R U . . .
C31 C 0.8215(5) 0.5596(3) 0.2519(3) 0.0285(16) Uani 1 1 d . . . . .
H31 H 0.861091 0.536455 0.224642 0.034 Uiso 1 1 calc R U . . .
C32 C 0.7842(6) 0.5973(4) 0.2204(4) 0.048(2) Uani 1 1 d . . . . .
H32A H 0.752131 0.567071 0.181952 0.058 Uiso 1 1 calc R U . . .
H32B H 0.745477 0.621719 0.246499 0.058 Uiso 1 1 calc R U . . .
C33 C 0.8536(7) 0.6432(5) 0.2076(4) 0.056(3) Uani 1 1 d . . . . .
H33A H 0.890461 0.618717 0.179366 0.067 Uiso 1 1 calc R U . . .
H33B H 0.828653 0.667462 0.188555 0.067 Uiso 1 1 calc R U . . .
C34 C 0.9024(7) 0.6871(4) 0.2640(4) 0.053(2) Uani 1 1 d . . . . .
H34A H 0.865632 0.713075 0.290869 0.063 Uiso 1 1 calc R U . . .
H34B H 0.946928 0.716319 0.255192 0.063 Uiso 1 1 calc R U . . .
C35 C 0.9417(7) 0.6541(5) 0.2965(4) 0.055(2) Uani 1 1 d . . . . .
H35A H 0.972393 0.685976 0.334815 0.066 Uiso 1 1 calc R U . . .
H35B H 0.981958 0.630544 0.271373 0.066 Uiso 1 1 calc R U . . .
C36 C 0.8731(6) 0.6073(4) 0.3098(4) 0.047(2) Uani 1 1 d . . . . .
H36A H 0.899410 0.584085 0.329469 0.056 Uiso 1 1 calc R U . . .
H36B H 0.835965 0.631459 0.338017 0.056 Uiso 1 1 calc R U . . .
C37 C 0.5752(12) 0.5566(8) 0.3973(9) 0.033(3) Uani 0.507(8) 1 d D U P A 1
H37 H 0.535313 0.541943 0.360633 0.040 Uiso 0.507(8) 1 calc R U P A 1
C38 C 0.6035(9) 0.6297(6) 0.4155(6) 0.036(3) Uani 0.507(8) 1 d D U P A 1
H38A H 0.645756 0.647813 0.450606 0.043 Uiso 0.507(8) 1 calc R U P A 1
H38B H 0.629315 0.637528 0.381578 0.043 Uiso 0.507(8) 1 calc R U P A 1
C39 C 0.5285(9) 0.6624(7) 0.4313(7) 0.041(3) Uani 0.507(8) 1 d D U P A 1
H39A H 0.491407 0.648798 0.393961 0.049 Uiso 0.507(8) 1 calc R U P A 1
H39B H 0.548928 0.708866 0.445749 0.049 Uiso 0.507(8) 1 calc R U P A 1
C40 C 0.4761(11) 0.6495(6) 0.4791(7) 0.048(3) Uani 0.507(8) 1 d D U P A 1
H40A H 0.427804 0.670938 0.484614 0.057 Uiso 0.507(8) 1 calc R U P A 1
H40B H 0.510360 0.666623 0.518177 0.057 Uiso 0.507(8) 1 calc R U P A 1
C41 C 0.4452(12) 0.5768(6) 0.4580(8) 0.044(3) Uani 0.507(8) 1 d D U P A 1
H41A H 0.406575 0.560461 0.420959 0.052 Uiso 0.507(8) 1 calc R U P A 1
H41B H 0.414680 0.567680 0.489653 0.052 Uiso 0.507(8) 1 calc R U P A 1
C42 C 0.5212(15) 0.5436(13) 0.4452(11) 0.035(3) Uani 0.507(8) 1 d D U P A 1
H42A H 0.500932 0.497129 0.431181 0.042 Uiso 0.507(8) 1 calc R U P A 1
H42B H 0.556939 0.558060 0.483308 0.042 Uiso 0.507(8) 1 calc R U P A 1
C43 C 0.5833(13) 0.5601(10) 0.4092(8) 0.033(3) Uani 0.493(8) 1 d D U P A 2
H43 H 0.620999 0.601753 0.433399 0.040 Uiso 0.493(8) 1 calc R U P A 2
C44 C 0.5345(10) 0.5705(7) 0.3601(6) 0.033(2) Uani 0.493(8) 1 d D U P A 2
H44A H 0.574324 0.584594 0.335303 0.040 Uiso 0.493(8) 1 calc R U P A 2
H44B H 0.498370 0.529729 0.333405 0.040 Uiso 0.493(8) 1 calc R U P A 2
C45 C 0.4804(10) 0.6207(7) 0.3882(7) 0.039(3) Uani 0.493(8) 1 d D U P A 2
H45A H 0.444845 0.623163 0.356166 0.047 Uiso 0.493(8) 1 calc R U P A 2
H45B H 0.516504 0.662984 0.410344 0.047 Uiso 0.493(8) 1 calc R U P A 2
C46 C 0.4251(10) 0.6012(8) 0.4320(6) 0.042(3) Uani 0.493(8) 1 d D U P A 2
H46A H 0.390807 0.633712 0.450794 0.050 Uiso 0.493(8) 1 calc R U P A 2
H46B H 0.386694 0.560272 0.408849 0.050 Uiso 0.493(8) 1 calc R U P A 2
C47 C 0.4763(12) 0.5943(9) 0.4820(7) 0.041(3) Uani 0.493(8) 1 d D U P A 2
H47A H 0.438143 0.582595 0.509105 0.050 Uiso 0.493(8) 1 calc R U P A 2
H47B H 0.513593 0.635474 0.506326 0.050 Uiso 0.493(8) 1 calc R U P A 2
C48 C 0.5288(17) 0.5427(13) 0.4542(12) 0.036(3) Uani 0.493(8) 1 d D U P A 2
H48A H 0.491637 0.500581 0.433158 0.043 Uiso 0.493(8) 1 calc R U P A 2
H48B H 0.564647 0.540498 0.486350 0.043 Uiso 0.493(8) 1 calc R U P A 2
C49 C 0.8065(6) 0.6258(4) 0.4997(4) 0.045(2) Uani 1 1 d . . . . .
H49A H 0.818331 0.636236 0.464707 0.068 Uiso 1 1 calc R U . . .
H49B H 0.853209 0.647298 0.530936 0.068 Uiso 1 1 calc R U . . .
H49C H 0.755385 0.639911 0.515640 0.068 Uiso 1 1 calc R U . . .
C50 C 0.7764(9) 0.5182(4) 0.5431(4) 0.074(4) Uani 1 1 d . . . . .
H50A H 0.723750 0.528901 0.559142 0.110 Uiso 1 1 calc R U . . .
H50B H 0.822694 0.542639 0.574177 0.110 Uiso 1 1 calc R U . . .
H50C H 0.774338 0.472635 0.531229 0.110 Uiso 1 1 calc R U . . .
C51 C 0.8846(6) 0.5084(5) 0.4377(6) 0.074(3) Uani 1 1 d . . . . .
H51A H 0.880022 0.463538 0.430965 0.111 Uiso 1 1 calc R U . . .
H51B H 0.936037 0.533490 0.463158 0.111 Uiso 1 1 calc R U . . .
H51C H 0.885730 0.512445 0.398931 0.111 Uiso 1 1 calc R U . . .
C52 C 0.4279(4) 0.3716(3) 0.3145(3) 0.0243(14) Uani 1 1 d . . . . .
H52 H 0.415277 0.414139 0.339923 0.029 Uiso 1 1 calc R U . . .
C53 C 0.4380(5) 0.3373(4) 0.3562(4) 0.0386(19) Uani 1 1 d . . . . .
H53A H 0.482941 0.363553 0.388600 0.046 Uiso 1 1 calc R U . . .
H53B H 0.454548 0.296233 0.332801 0.046 Uiso 1 1 calc R U . . .
C54 C 0.3560(5) 0.3252(5) 0.3844(4) 0.050(2) Uani 1 1 d . . . . .
H54A H 0.362925 0.300704 0.409023 0.060 Uiso 1 1 calc R U . . .
H54B H 0.342451 0.366348 0.411220 0.060 Uiso 1 1 calc R U . . .
C55 C 0.2856(6) 0.2886(5) 0.3357(5) 0.067(3) Uani 1 1 d . . . . .
H55A H 0.233455 0.281799 0.354596 0.080 Uiso 1 1 calc R U . . .
H55B H 0.297833 0.246358 0.310774 0.080 Uiso 1 1 calc R U . . .
C56 C 0.2725(5) 0.3228(5) 0.2951(4) 0.049(2) Uani 1 1 d . . . . .
H56A H 0.255685 0.363683 0.318908 0.059 Uiso 1 1 calc R U . . .
H56B H 0.227556 0.296410 0.262786 0.059 Uiso 1 1 calc R U . . .
C57 C 0.3539(5) 0.3352(4) 0.2673(4) 0.0387(19) Uani 1 1 d . . . . .
H57A H 0.366497 0.294007 0.239854 0.046 Uiso 1 1 calc R U . . .
H57B H 0.346269 0.359882 0.242956 0.046 Uiso 1 1 calc R U . . .
C58 C 0.8980(5) 0.4068(3) 0.1699(3) 0.0312(16) Uani 1 1 d . . . . .
H58 H 0.881120 0.437984 0.155143 0.037 Uiso 1 1 calc R U . . .
C59 C 0.9311(6) 0.3600(4) 0.1164(4) 0.049(2) Uani 1 1 d . . . . .
H59A H 0.886013 0.338588 0.083145 0.059 Uiso 1 1 calc R U . . .
H59B H 0.947935 0.326991 0.127779 0.059 Uiso 1 1 calc R U . . .
C60 C 1.0074(7) 0.3927(5) 0.0938(5) 0.069(3) Uani 1 1 d . . . . .
H60A H 0.988988 0.420940 0.076486 0.083 Uiso 1 1 calc R U . . .
H60B H 1.030901 0.359916 0.061698 0.083 Uiso 1 1 calc R U . . .
C61 C 1.0762(6) 0.4326(5) 0.1471(6) 0.076(4) Uani 1 1 d . . . . .
H61A H 1.099164 0.403507 0.161059 0.092 Uiso 1 1 calc R U . . .
H61B H 1.122285 0.455307 0.132648 0.092 Uiso 1 1 calc R U . . .
C62 C 1.0418(6) 0.4806(5) 0.1996(6) 0.076(4) Uani 1 1 d . . . . .
H62A H 1.023386 0.512179 0.186896 0.091 Uiso 1 1 calc R U . . .
H62B H 1.086231 0.503561 0.233173 0.091 Uiso 1 1 calc R U . . .
C63 C 0.9677(6) 0.4468(4) 0.2214(5) 0.053(2) Uani 1 1 d . . . . .
H63A H 0.944336 0.478929 0.254252 0.064 Uiso 1 1 calc R U . . .
H63B H 0.987680 0.418519 0.238010 0.064 Uiso 1 1 calc R U . . .
C64 C 0.7159(5) 0.3419(3) 0.3460(3) 0.0263(15) Uani 1 1 d . . . . .
H64A H 0.669950 0.332566 0.314897 0.032 Uiso 1 1 calc R U . . .
H64B H 0.753887 0.382115 0.351037 0.032 Uiso 1 1 calc R U . . .
C65 C 0.6821(5) 0.3459(4) 0.4057(3) 0.0346(17) Uani 1 1 d . . . . .
H65A H 0.675396 0.389708 0.430945 0.042 Uiso 1 1 calc R U . . .
H65B H 0.627658 0.316453 0.398896 0.042 Uiso 1 1 calc R U . . .
C66 C 0.7490(5) 0.3261(4) 0.4352(3) 0.0381(19) Uani 1 1 d . . . . .
H66A H 0.723265 0.293931 0.450409 0.046 Uiso 1 1 calc R U . . .
H66B H 0.781313 0.363347 0.469311 0.046 Uiso 1 1 calc R U . . .
C67 C 0.8056(5) 0.2979(3) 0.3852(3) 0.0295(16) Uani 1 1 d . . . . .
H67A H 0.860112 0.327281 0.392221 0.035 Uiso 1 1 calc R U . . .
H67B H 0.815346 0.256558 0.383607 0.035 Uiso 1 1 calc R U . . .
C68 C 0.9701(5) 0.3159(4) 0.2813(4) 0.0398(19) Uani 1 1 d . . . . .
H68A H 0.940948 0.352203 0.296984 0.048 Uiso 1 1 calc R U . . .
H68B H 0.994448 0.314640 0.243688 0.048 Uiso 1 1 calc R U . . .
C69 C 1.0379(6) 0.3200(5) 0.3291(6) 0.065(3) Uani 1 1 d . . . . .
H69A H 1.091351 0.346523 0.327183 0.078 Uiso 1 1 calc R U . . .
H69B H 1.019843 0.338399 0.370334 0.078 Uiso 1 1 calc R U . . .
C70 C 1.0462(5) 0.2555(4) 0.3134(4) 0.043(2) Uani 1 1 d . . . . .
H70A H 1.068167 0.249733 0.348833 0.051 Uiso 1 1 calc R U . . .
H70B H 1.083962 0.242468 0.280962 0.051 Uiso 1 1 calc R U . . .
C71 C 0.9579(4) 0.2177(3) 0.2920(3) 0.0278(15) Uani 1 1 d . . . . .
H71A H 0.958547 0.176192 0.258496 0.033 Uiso 1 1 calc R U . . .
H71B H 0.930617 0.209701 0.325301 0.033 Uiso 1 1 calc R U . . .
C72 C 0.6328(4) 0.1531(3) 0.3386(3) 0.0214(13) Uani 1 1 d . . . . .
H72 H 0.652163 0.200320 0.354370 0.026 Uiso 1 1 calc R U . . .
C73 C 0.5585(4) 0.1377(3) 0.2921(3) 0.0271(15) Uani 1 1 d . . . . .
H73A H 0.577471 0.152203 0.260167 0.032 Uiso 1 1 calc R U . . .
H73B H 0.538544 0.091052 0.273032 0.032 Uiso 1 1 calc R U . . .
C74 C 0.4859(5) 0.1694(4) 0.3204(4) 0.042(2) Uani 1 1 d . . . . .
H74A H 0.502878 0.216060 0.333274 0.051 Uiso 1 1 calc R U . . .
H74B H 0.437733 0.154251 0.289612 0.051 Uiso 1 1 calc R U . . .
C75 C 0.4592(5) 0.1549(4) 0.3746(4) 0.041(2) Uani 1 1 d . . . . .
H75A H 0.435586 0.108929 0.361005 0.049 Uiso 1 1 calc R U . . .
H75B H 0.415241 0.178741 0.393187 0.049 Uiso 1 1 calc R U . . .
C76 C 0.5333(5) 0.1735(4) 0.4214(4) 0.040(2) Uani 1 1 d . . . . .
H76A H 0.514872 0.162307 0.455435 0.048 Uiso 1 1 calc R U . . .
H76B H 0.553914 0.220102 0.437513 0.048 Uiso 1 1 calc R U . . .
C77 C 0.6045(4) 0.1395(3) 0.3941(3) 0.0285(15) Uani 1 1 d . . . . .
H77A H 0.585569 0.093083 0.381681 0.034 Uiso 1 1 calc R U . . .
H77B H 0.652403 0.154049 0.424968 0.034 Uiso 1 1 calc R U . . .
C78 C 0.9037(4) 0.1909(3) 0.4724(3) 0.0224(14) Uani 1 1 d . . . . .
H78 H 0.938909 0.175472 0.495685 0.027 Uiso 1 1 calc R U . . .
C79 C 0.8314(5) 0.2111(3) 0.5100(3) 0.0315(16) Uani 1 1 d . . . . .
H79A H 0.799093 0.174017 0.515818 0.038 Uiso 1 1 calc R U . . .
H79B H 0.793735 0.225308 0.487812 0.038 Uiso 1 1 calc R U . . .
C80 C 0.8618(6) 0.2653(4) 0.5721(4) 0.047(2) Uani 1 1 d . . . . .
H80A H 0.813066 0.278553 0.593982 0.056 Uiso 1 1 calc R U . . .
H80B H 0.894599 0.249814 0.596115 0.056 Uiso 1 1 calc R U . . .
C81 C 0.9152(5) 0.3218(4) 0.5653(4) 0.044(2) Uani 1 1 d . . . . .
H81A H 0.936883 0.354704 0.605784 0.053 Uiso 1 1 calc R U . . .
H81B H 0.880464 0.340278 0.545523 0.053 Uiso 1 1 calc R U . . .
C82 C 0.9885(5) 0.3033(4) 0.5281(4) 0.0383(18) Uani 1 1 d . . . . .
H82A H 1.019217 0.340750 0.522034 0.046 Uiso 1 1 calc R U . . .
H82B H 1.027433 0.290230 0.550511 0.046 Uiso 1 1 calc R U . . .
C83 C 0.9592(5) 0.2490(3) 0.4668(3) 0.0322(17) Uani 1 1 d . . . . .
H83A H 1.008514 0.235721 0.445704 0.039 Uiso 1 1 calc R U . . .
H83B H 0.927427 0.264300 0.442136 0.039 Uiso 1 1 calc R U . . .
C84 C 0.7226(4) -0.0221(3) 0.4582(3) 0.0243(14) Uani 1 1 d . . . . .
H84 H 0.769958 -0.017174 0.487279 0.029 Uiso 1 1 calc R U . . .
C85 C 0.6698(5) 0.0281(3) 0.4915(3) 0.0302(16) Uani 1 1 d . . . . .
H85A H 0.705516 0.071080 0.506116 0.036 Uiso 1 1 calc R U . . .
H85B H 0.624443 0.026080 0.462950 0.036 Uiso 1 1 calc R U . . .
C86 C 0.6323(5) 0.0174(4) 0.5445(3) 0.0389(19) Uani 1 1 d . . . . .
H86A H 0.597237 0.049288 0.563456 0.047 Uiso 1 1 calc R U . . .
H86B H 0.677634 0.023499 0.574890 0.047 Uiso 1 1 calc R U . . .
C87 C 0.5792(5) -0.0493(4) 0.5250(4) 0.045(2) Uani 1 1 d . . . . .
H87A H 0.557223 -0.055210 0.560785 0.055 Uiso 1 1 calc R U . . .
H87B H 0.531033 -0.054334 0.497109 0.055 Uiso 1 1 calc R U . . .
C88 C 0.6304(5) -0.0997(4) 0.4937(4) 0.041(2) Uani 1 1 d . . . . .
H88A H 0.593968 -0.142467 0.479454 0.049 Uiso 1 1 calc R U . . .
H88B H 0.674957 -0.097609 0.522910 0.049 Uiso 1 1 calc R U . . .
C89 C 0.6701(5) -0.0899(3) 0.4394(3) 0.0330(17) Uani 1 1 d . . . . .
H89A H 0.706133 -0.121351 0.421868 0.040 Uiso 1 1 calc R U . . .
H89B H 0.625380 -0.097345 0.408027 0.040 Uiso 1 1 calc R U . . .
C90 C 0.9672(4) -0.1178(3) 0.3257(3) 0.0254(14) Uani 1 1 d . . . . .
H90 H 0.938290 -0.158200 0.328159 0.030 Uiso 1 1 calc R U . . .
C91 C 1.0112(6) -0.0725(4) 0.3893(4) 0.043(2) Uani 1 1 d . . . . .
H91A H 1.035245 -0.030590 0.388878 0.051 Uiso 1 1 calc R U . . .
H91B H 0.969473 -0.066132 0.419339 0.051 Uiso 1 1 calc R U . . .
C92 C 1.0810(6) -0.0995(4) 0.4080(4) 0.056(3) Uani 1 1 d . . . . .
H92A H 1.108940 -0.068706 0.447741 0.067 Uiso 1 1 calc R U . . .
H92B H 1.056364 -0.139457 0.412223 0.067 Uiso 1 1 calc R U . . .
C93 C 1.1444(6) -0.1126(5) 0.3626(5) 0.056(3) Uani 1 1 d . . . . .
H93A H 1.187784 -0.130698 0.375443 0.067 Uiso 1 1 calc R U . . .
H93B H 1.171901 -0.072258 0.360233 0.067 Uiso 1 1 calc R U . . .
C94 C 1.1019(5) -0.1600(4) 0.2996(4) 0.045(2) Uani 1 1 d . . . . .
H94A H 1.143981 -0.167037 0.269732 0.054 Uiso 1 1 calc R U . . .
H94B H 1.078234 -0.201430 0.301236 0.054 Uiso 1 1 calc R U . . .
C95 C 1.0316(5) -0.1340(4) 0.2794(3) 0.0321(16) Uani 1 1 d . . . . .
H95A H 1.056456 -0.095333 0.273053 0.039 Uiso 1 1 calc R U . . .
H95B H 1.003163 -0.166208 0.240405 0.039 Uiso 1 1 calc R U . . .
C96 C 0.6635(4) -0.1920(3) 0.2584(3) 0.0235(14) Uani 1 1 d . . . . .
H96 H 0.649124 -0.158771 0.296097 0.028 Uiso 1 1 calc R U . . .
C97 C 0.7080(5) -0.2347(3) 0.2782(3) 0.0317(16) Uani 1 1 d . . . . .
H97A H 0.725813 -0.266920 0.242153 0.038 Uiso 1 1 calc R U . . .
H97B H 0.758706 -0.208344 0.305010 0.038 Uiso 1 1 calc R U . . .
C98 C 0.6528(5) -0.2685(4) 0.3111(3) 0.0375(19) Uani 1 1 d . . . . .
H98A H 0.639896 -0.236608 0.349600 0.045 Uiso 1 1 calc R U . . .
H98B H 0.683085 -0.297157 0.320701 0.045 Uiso 1 1 calc R U . . .
C99 C 0.5704(5) -0.3076(4) 0.2719(4) 0.0400(19) Uani 1 1 d . . . . .
H99A H 0.582961 -0.341910 0.235054 0.048 Uiso 1 1 calc R U . . .
H99B H 0.534344 -0.327604 0.294729 0.048 Uiso 1 1 calc R U . . .
C100 C 0.5251(5) -0.2654(3) 0.2546(3) 0.0351(18) Uani 1 1 d . . . . .
H10A H 0.508122 -0.233550 0.291307 0.042 Uiso 1 1 calc R U . . .
H10B H 0.473965 -0.291427 0.228126 0.042 Uiso 1 1 calc R U . . .
C101 C 0.5802(4) -0.2311(3) 0.2216(3) 0.0269(15) Uani 1 1 d . . . . .
H10C H 0.549314 -0.202383 0.212623 0.032 Uiso 1 1 calc R U . . .
H10D H 0.591925 -0.262960 0.182787 0.032 Uiso 1 1 calc R U . . .
C102 C 0.8519(5) -0.2549(4) 0.0975(4) 0.046(2) Uani 1 1 d . . . . .
H10E H 0.887500 -0.213168 0.106637 0.069 Uiso 1 1 calc R U . . .
H10F H 0.867332 -0.286237 0.060306 0.069 Uiso 1 1 calc R U . . .
H10G H 0.859505 -0.267940 0.130802 0.069 Uiso 1 1 calc R U . . .
C103 C 0.6722(6) -0.3270(4) 0.0780(4) 0.047(2) Uani 1 1 d . . . . .
H10H H 0.683013 -0.336943 0.112921 0.070 Uiso 1 1 calc R U . . .
H10I H 0.683300 -0.361270 0.041217 0.070 Uiso 1 1 calc R U . . .
H10J H 0.613749 -0.323114 0.075026 0.070 Uiso 1 1 calc R U . . .
C104 C 0.7216(6) -0.2335(4) 0.0192(3) 0.050(2) Uani 1 1 d . . . . .
H10K H 0.663424 -0.229021 0.016088 0.075 Uiso 1 1 calc R U . . .
H10L H 0.731986 -0.268731 -0.017050 0.075 Uiso 1 1 calc R U . . .
H10M H 0.758773 -0.193943 0.022797 0.075 Uiso 1 1 calc R U . . .
C105 C 0.5438(4) -0.0385(3) 0.2714(3) 0.0217(13) Uani 1 1 d . . . . .
H105 H 0.528805 0.004589 0.287813 0.026 Uiso 1 1 calc R U . . .
C106 C 0.5081(5) -0.0704(4) 0.2043(3) 0.0317(16) Uani 1 1 d . . . . .
H10N H 0.533300 -0.044027 0.182822 0.038 Uiso 1 1 calc R U . . .
H10O H 0.523635 -0.112618 0.185234 0.038 Uiso 1 1 calc R U . . .
C107 C 0.4135(5) -0.0784(4) 0.1979(3) 0.0382(18) Uani 1 1 d . . . . .
H10P H 0.398406 -0.035977 0.211639 0.046 Uiso 1 1 calc R U . . .
H10Q H 0.392781 -0.102145 0.154790 0.046 Uiso 1 1 calc R U . . .
C108 C 0.3711(5) -0.1139(4) 0.2343(3) 0.0385(19) Uani 1 1 d . . . . .
H10R H 0.310173 -0.115838 0.230782 0.046 Uiso 1 1 calc R U . . .
H10S H 0.380761 -0.158077 0.217492 0.046 Uiso 1 1 calc R U . . .
C109 C 0.4041(5) -0.0816(4) 0.3002(3) 0.0387(19) Uani 1 1 d . . . . .
H10T H 0.377836 -0.107217 0.322077 0.046 Uiso 1 1 calc R U . . .
H10U H 0.389020 -0.039191 0.318200 0.046 Uiso 1 1 calc R U . . .
C110 C 0.4993(4) -0.0741(4) 0.3076(3) 0.0277(15) Uani 1 1 d . . . . .
H11A H 0.519314 -0.050623 0.350791 0.033 Uiso 1 1 calc R U . . .
H11B H 0.513820 -0.116768 0.293944 0.033 Uiso 1 1 calc R U . . .
C111 C 1.0666(4) 0.0674(3) 0.2776(3) 0.0232(14) Uani 1 1 d . . . . .
H111 H 1.078222 0.110059 0.275463 0.028 Uiso 1 1 calc R U . . .
C112 C 1.1238(5) 0.0719(4) 0.3297(3) 0.0390(19) Uani 1 1 d . . . . .
H11C H 1.112538 0.030742 0.333944 0.047 Uiso 1 1 calc R U . . .
H11D H 1.110873 0.104853 0.367423 0.047 Uiso 1 1 calc R U . . .
C113 C 1.2171(5) 0.0886(4) 0.3211(4) 0.0403(19) Uani 1 1 d . . . . .
H11E H 1.230229 0.131870 0.321308 0.048 Uiso 1 1 calc R U . . .
H11F H 1.251554 0.088485 0.355008 0.048 Uiso 1 1 calc R U . . .
C114 C 1.2382(5) 0.0407(5) 0.2618(4) 0.045(2) Uani 1 1 d . . . . .
H11G H 1.297527 0.053382 0.255946 0.054 Uiso 1 1 calc R U . . .
H11H H 1.230537 -0.001770 0.263329 0.054 Uiso 1 1 calc R U . . .
C115 C 1.1833(5) 0.0367(4) 0.2088(4) 0.0384(19) Uani 1 1 d . . . . .
H11I H 1.196226 0.003699 0.171146 0.046 Uiso 1 1 calc R U . . .
H11J H 1.194787 0.077993 0.204743 0.046 Uiso 1 1 calc R U . . .
C116 C 1.0895(4) 0.0200(4) 0.2183(3) 0.0288(15) Uani 1 1 d . . . . .
H11K H 1.054727 0.019648 0.184398 0.035 Uiso 1 1 calc R U . . .
H11L H 1.077100 -0.023226 0.218238 0.035 Uiso 1 1 calc R U . . .
C117 C 0.8978(6) -0.0243(4) 0.0520(3) 0.042(2) Uani 1 1 d . . . . .
H11M H 0.919737 0.019281 0.054917 0.050 Uiso 1 1 calc R U . . .
H11N H 0.855525 -0.046419 0.016959 0.050 Uiso 1 1 calc R U . . .
C118 C 0.9680(6) -0.0608(5) 0.0462(5) 0.056(3) Uani 1 1 d . . . . .
H11O H 0.980323 -0.080902 0.003658 0.067 Uiso 1 1 calc R U . . .
H11P H 1.019471 -0.032667 0.070816 0.067 Uiso 1 1 calc R U . . .
C119 C 0.9339(6) -0.1086(4) 0.0691(4) 0.047(2) Uani 1 1 d . . . . .
H11Q H 0.979277 -0.123054 0.084343 0.056 Uiso 1 1 calc R U . . .
H11R H 0.898103 -0.145850 0.037007 0.056 Uiso 1 1 calc R U . . .
C120 C 0.8831(5) -0.0757(3) 0.1196(3) 0.0282(15) Uani 1 1 d . . . . .
H12A H 0.831914 -0.105424 0.119960 0.034 Uiso 1 1 calc R U . . .
H12B H 0.916143 -0.059634 0.159134 0.034 Uiso 1 1 calc R U . . .
C121 C 0.6131(4) 0.0322(3) 0.1209(3) 0.0239(14) Uani 1 1 d . . . . .
H12C H 0.632629 0.075970 0.123348 0.029 Uiso 1 1 calc R U . . .
H12D H 0.576792 0.033812 0.153727 0.029 Uiso 1 1 calc R U . . .
C122 C 0.5678(5) -0.0105(3) 0.0603(3) 0.0303(16) Uani 1 1 d . . . . .
H12E H 0.594275 -0.000461 0.027682 0.036 Uiso 1 1 calc R U . . .
H12F H 0.508469 -0.006821 0.059032 0.036 Uiso 1 1 calc R U . . .
C123 C 0.5763(4) -0.0765(3) 0.0549(3) 0.0292(15) Uani 1 1 d . . . . .
H12G H 0.533704 -0.093137 0.076484 0.035 Uiso 1 1 calc R U . . .
H12H H 0.570858 -0.106754 0.012071 0.035 Uiso 1 1 calc R U . . .
C124 C 0.6638(5) -0.0656(3) 0.0841(3) 0.0265(15) Uani 1 1 d . . . . .
H12I H 0.664905 -0.092356 0.107295 0.032 Uiso 1 1 calc R U . . .
H12J H 0.704039 -0.076113 0.053145 0.032 Uiso 1 1 calc R U . . .

loop_
_atom_site_aniso_label
_atom_site_aniso_U_11
_atom_site_aniso_U_22
_atom_site_aniso_U_33
_atom_site_aniso_U_23
_atom_site_aniso_U_13
_atom_site_aniso_U_12
Yb1 0.01646(14) 0.02022(14) 0.01765(13) 0.01105(11) 0.00027(10) 0.00324(11)
Yb2 0.01797(15) 0.02189(14) 0.01790(13) 0.01045(11) -0.00029(11) 0.00492(11)
Si1 0.0172(9) 0.0201(9) 0.0206(8) 0.0112(7) 0.0010(7) 0.0037(7)
Si2 0.0233(9) 0.0216(9) 0.0188(8) 0.0116(7) 0.0020(7) 0.0049(7)
Si3 0.0272(10) 0.0229(9) 0.0257(9) 0.0131(8) 0.0037(8) 0.0089(8)
Si4 0.0279(10) 0.0218(9) 0.0224(9) 0.0102(8) 0.0014(8) 0.0011(8)
Si5 0.0310(11) 0.0304(10) 0.0182(9) 0.0111(8) 0.0047(8) 0.0051(9)
Si6 0.0457(14) 0.0321(11) 0.0332(11) 0.0119(9) -0.0080(10) 0.0030(10)
Si7 0.0228(9) 0.0233(9) 0.0219(9) 0.0112(7) 0.0039(7) 0.0073(8)
Si8 0.0207(9) 0.0226(9) 0.0245(9) 0.0154(8) -0.0016(7) 0.0007(7)
Si9 0.0169(9) 0.0229(9) 0.0177(8) 0.0121(7) 0.0009(7) 0.0035(7)
Si10 0.0196(9) 0.0217(9) 0.0164(8) 0.0101(7) 0.0004(7) 0.0033(7)
Si11 0.0224(9) 0.0234(9) 0.0173(8) 0.0129(7) 0.0004(7) 0.0042(7)
Si12 0.0221(9) 0.0245(9) 0.0211(9) 0.0133(7) 0.0007(7) 0.0069(8)
Si13 0.0225(9) 0.0231(9) 0.0176(8) 0.0093(7) -0.0007(7) 0.0047(7)
Si14 0.0340(11) 0.0262(10) 0.0261(10) 0.0078(8) 0.0052(9) 0.0033(9)
Si15 0.0206(9) 0.0220(9) 0.0174(8) 0.0108(7) -0.0016(7) 0.0031(7)
Si16 0.0185(9) 0.0236(9) 0.0198(8) 0.0127(7) -0.0001(7) 0.0041(7)
O1 0.014(2) 0.024(2) 0.023(2) 0.0141(19) -0.0020(18) 0.0014(18)
O2 0.019(2) 0.026(2) 0.028(2) 0.018(2) 0.0016(19) 0.0048(19)
O3 0.023(2) 0.024(2) 0.029(2) 0.014(2) 0.003(2) 0.004(2)
O4 0.025(3) 0.025(2) 0.023(2) 0.012(2) -0.005(2) -0.001(2)
O5 0.030(3) 0.027(2) 0.028(2) 0.017(2) 0.001(2) 0.008(2)
O6 0.034(3) 0.031(3) 0.025(2) 0.014(2) 0.004(2) 0.013(2)
O7 0.029(3) 0.027(3) 0.031(3) 0.013(2) -0.003(2) 0.006(2)
O8 0.036(3) 0.025(2) 0.021(2) 0.015(2) 0.001(2) 0.004(2)
O9 0.041(3) 0.027(3) 0.024(2) 0.009(2) 0.009(2) 0.003(2)
O10 0.041(3) 0.037(3) 0.028(3) 0.016(2) -0.004(2) -0.002(2)
O11 0.020(2) 0.021(2) 0.025(2) 0.0099(19) -0.0017(19) 0.0036(19)
O12 0.022(2) 0.029(3) 0.034(3) 0.022(2) -0.007(2) -0.002(2)
O13 0.034(3) 0.028(2) 0.018(2) 0.008(2) -0.003(2) 0.010(2)
O14 0.019(2) 0.029(3) 0.038(3) 0.021(2) -0.003(2) 0.001(2)
O15 0.022(2) 0.032(3) 0.021(2) 0.020(2) 0.0013(19) 0.007(2)
O16 0.024(2) 0.027(2) 0.018(2) 0.0127(19) -0.0008(19) 0.004(2)
O17 0.021(2) 0.023(2) 0.021(2) 0.0103(19) 0.0044(19) 0.0054(19)
O18 0.026(3) 0.029(2) 0.020(2) 0.013(2) -0.0030(19) 0.003(2)
O19 0.034(3) 0.021(2) 0.015(2) 0.0086(18) -0.0014(19) 0.003(2)
O20 0.026(3) 0.028(2) 0.019(2) 0.0138(19) -0.0016(19) 0.002(2)
O21 0.026(3) 0.028(2) 0.023(2) 0.016(2) 0.005(2) 0.007(2)
O22 0.019(2) 0.025(2) 0.031(2) 0.016(2) -0.002(2) 0.0019(19)
O23 0.022(2) 0.026(2) 0.024(2) 0.011(2) -0.0030(19) 0.005(2)
O24 0.027(3) 0.019(2) 0.019(2) 0.0086(18) -0.0006(19) 0.0015(19)
O25 0.025(3) 0.024(2) 0.023(2) 0.0084(19) -0.004(2) 0.002(2)
O26 0.023(2) 0.030(2) 0.022(2) 0.016(2) 0.0000(19) 0.008(2)
O27 0.038(3) 0.029(3) 0.021(2) 0.016(2) 0.004(2) 0.010(2)
O28 0.020(2) 0.023(2) 0.025(2) 0.0059(19) -0.0026(19) 0.0064(19)
N1 0.018(3) 0.024(3) 0.016(2) 0.008(2) 0.001(2) 0.006(2)
N2 0.022(3) 0.022(3) 0.020(3) 0.011(2) 0.000(2) 0.006(2)
C1 0.028(4) 0.021(3) 0.018(3) 0.011(3) 0.000(3) 0.003(3)
C2 0.045(5) 0.033(4) 0.018(3) 0.014(3) 0.001(3) 0.013(3)
C3 0.084(7) 0.038(5) 0.020(4) 0.008(3) 0.004(4) 0.025(5)
C4 0.076(7) 0.036(4) 0.030(4) 0.016(4) -0.012(4) 0.010(5)
C5 0.031(4) 0.024(4) 0.040(4) 0.019(3) -0.011(3) -0.005(3)
C6 0.030(4) 0.022(3) 0.023(3) 0.010(3) -0.004(3) 0.000(3)
C7 0.022(3) 0.030(4) 0.022(3) 0.014(3) 0.002(3) 0.009(3)
C8 0.024(4) 0.035(4) 0.046(4) 0.026(4) 0.008(3) 0.009(3)
C9 0.018(4) 0.056(5) 0.080(6) 0.041(5) 0.010(4) 0.018(4)
C10 0.029(4) 0.049(5) 0.095(7) 0.046(5) 0.030(5) 0.014(4)
C11 0.039(5) 0.041(5) 0.067(6) 0.039(4) 0.017(4) 0.011(4)
C12 0.028(4) 0.034(4) 0.039(4) 0.022(3) 0.011(3) 0.011(3)
C13 0.016(3) 0.026(3) 0.023(3) 0.015(3) 0.000(3) -0.003(3)
C14 0.019(3) 0.028(3) 0.028(3) 0.016(3) 0.001(3) 0.006(3)
C15 0.017(3) 0.045(4) 0.046(4) 0.028(4) 0.000(3) 0.005(3)
C16 0.018(4) 0.045(5) 0.044(4) 0.015(4) -0.002(3) 0.000(3)
C17 0.030(4) 0.027(4) 0.048(5) 0.019(4) -0.006(4) -0.010(3)
C18 0.032(4) 0.025(3) 0.033(4) 0.016(3) 0.003(3) 0.010(3)
C19 0.028(4) 0.026(3) 0.023(3) 0.015(3) -0.002(3) 0.009(3)
C20 0.027(4) 0.034(4) 0.029(4) 0.014(3) -0.001(3) -0.001(3)
C21 0.039(5) 0.034(4) 0.026(4) 0.010(3) -0.006(3) 0.001(3)
C22 0.051(5) 0.045(5) 0.023(4) 0.017(4) -0.003(4) 0.003(4)
C23 0.045(5) 0.060(5) 0.027(4) 0.028(4) 0.001(4) -0.003(4)
C24 0.042(5) 0.041(4) 0.029(4) 0.025(3) 0.001(3) 0.004(4)
C25 0.041(4) 0.028(4) 0.034(4) 0.022(3) 0.006(3) 0.016(3)
C26 0.043(6) 0.057(6) 0.107(9) 0.058(6) 0.000(6) 0.013(5)
C27 0.036(6) 0.095(9) 0.134(11) 0.077(9) -0.020(6) 0.011(6)
C28 0.071(7) 0.050(6) 0.073(7) 0.037(5) -0.026(6) 0.011(5)
C29 0.062(6) 0.043(5) 0.054(5) 0.031(4) -0.015(5) 0.006(5)
C30 0.043(5) 0.032(4) 0.039(4) 0.023(3) -0.007(4) 0.009(4)
C31 0.038(4) 0.022(3) 0.024(3) 0.011(3) 0.007(3) -0.001(3)
C32 0.055(6) 0.042(5) 0.056(5) 0.031(4) 0.005(5) 0.002(4)
C33 0.068(7) 0.055(6) 0.063(6) 0.046(5) 0.002(5) 0.006(5)
C34 0.069(7) 0.045(5) 0.049(5) 0.021(4) 0.000(5) 0.018(5)
C35 0.064(7) 0.056(6) 0.039(5) 0.021(4) -0.010(5) -0.006(5)
C36 0.046(5) 0.054(5) 0.040(5) 0.025(4) -0.012(4) -0.004(4)
C37 0.055(5) 0.029(4) 0.022(5) 0.014(4) 0.016(4) 0.017(4)
C38 0.051(5) 0.033(5) 0.016(4) -0.003(4) 0.014(4) 0.019(4)
C39 0.060(6) 0.032(5) 0.034(5) 0.011(4) 0.008(5) 0.027(5)
C40 0.060(6) 0.040(5) 0.039(5) 0.005(4) 0.010(5) 0.026(5)
C41 0.058(6) 0.039(5) 0.033(5) 0.010(4) 0.014(5) 0.018(4)
C42 0.056(5) 0.032(4) 0.025(5) 0.017(4) 0.012(5) 0.018(4)
C43 0.056(5) 0.028(4) 0.024(5) 0.014(4) 0.012(4) 0.017(4)
C44 0.053(5) 0.028(4) 0.028(5) 0.016(4) 0.013(4) 0.021(4)
C45 0.052(6) 0.038(5) 0.037(5) 0.018(4) 0.006(5) 0.024(5)
C46 0.053(6) 0.040(5) 0.036(5) 0.013(4) 0.007(5) 0.023(5)
C47 0.055(6) 0.039(5) 0.031(5) 0.011(4) 0.015(5) 0.018(4)
C48 0.055(5) 0.032(4) 0.027(6) 0.015(4) 0.016(5) 0.017(4)
C49 0.048(5) 0.046(5) 0.042(5) 0.018(4) 0.010(4) 0.007(4)
C50 0.143(12) 0.038(5) 0.028(4) 0.007(4) -0.034(6) 0.004(6)
C51 0.038(6) 0.051(6) 0.119(10) 0.019(6) -0.008(6) 0.010(5)
C52 0.023(4) 0.022(3) 0.028(3) 0.009(3) 0.003(3) 0.008(3)
C53 0.036(5) 0.052(5) 0.042(4) 0.032(4) 0.014(4) 0.013(4)
C54 0.034(5) 0.079(7) 0.049(5) 0.040(5) 0.011(4) 0.007(5)
C55 0.047(6) 0.066(7) 0.082(8) 0.030(6) 0.027(6) -0.006(5)
C56 0.022(4) 0.061(6) 0.048(5) 0.011(5) 0.003(4) -0.006(4)
C57 0.021(4) 0.048(5) 0.044(5) 0.015(4) 0.005(3) 0.007(4)
C58 0.034(4) 0.028(4) 0.042(4) 0.025(3) 0.009(3) 0.005(3)
C59 0.046(5) 0.044(5) 0.061(6) 0.023(4) 0.025(5) 0.011(4)
C60 0.068(7) 0.063(7) 0.090(8) 0.038(6) 0.048(7) 0.026(6)
C61 0.036(6) 0.057(6) 0.145(12) 0.051(7) 0.026(7) 0.005(5)
C62 0.042(6) 0.072(7) 0.109(10) 0.042(7) 0.018(6) -0.015(5)
C63 0.035(5) 0.052(5) 0.076(7) 0.035(5) 0.008(5) -0.007(4)
C64 0.030(4) 0.028(4) 0.025(3) 0.010(3) 0.003(3) 0.017(3)
C65 0.044(5) 0.037(4) 0.028(4) 0.015(3) 0.007(3) 0.017(4)
C66 0.050(5) 0.049(5) 0.023(4) 0.020(3) -0.001(3) 0.018(4)
C67 0.037(4) 0.033(4) 0.020(3) 0.010(3) -0.006(3) 0.012(3)
C68 0.027(4) 0.031(4) 0.063(5) 0.024(4) -0.001(4) -0.003(3)
C69 0.032(5) 0.064(7) 0.098(8) 0.036(6) -0.020(5) 0.001(5)
C70 0.030(4) 0.050(5) 0.049(5) 0.024(4) -0.007(4) 0.003(4)
C71 0.023(4) 0.033(4) 0.035(4) 0.018(3) 0.000(3) 0.012(3)
C72 0.023(3) 0.022(3) 0.023(3) 0.014(3) 0.002(3) 0.000(3)
C73 0.024(4) 0.037(4) 0.031(4) 0.025(3) 0.004(3) 0.007(3)
C74 0.024(4) 0.048(5) 0.068(6) 0.039(5) 0.003(4) 0.005(4)
C75 0.018(4) 0.049(5) 0.060(5) 0.025(4) 0.012(4) 0.010(3)
C76 0.028(4) 0.045(5) 0.039(4) 0.009(4) 0.013(4) 0.000(4)
C77 0.026(4) 0.034(4) 0.023(3) 0.012(3) 0.002(3) 0.000(3)
C78 0.024(3) 0.021(3) 0.023(3) 0.010(3) -0.002(3) 0.003(3)
C79 0.031(4) 0.030(4) 0.026(4) 0.005(3) -0.001(3) 0.005(3)
C80 0.040(5) 0.053(5) 0.035(4) 0.004(4) 0.009(4) 0.010(4)
C81 0.048(5) 0.023(4) 0.046(5) -0.002(4) -0.017(4) 0.003(4)
C82 0.039(5) 0.028(4) 0.040(4) 0.012(3) -0.015(4) -0.005(3)
C83 0.035(4) 0.032(4) 0.033(4) 0.021(3) -0.003(3) -0.002(3)
C84 0.027(4) 0.032(4) 0.017(3) 0.014(3) -0.002(3) 0.003(3)
C85 0.040(4) 0.024(4) 0.028(4) 0.012(3) 0.006(3) 0.004(3)
C86 0.047(5) 0.047(5) 0.024(4) 0.014(3) 0.008(4) 0.014(4)
C87 0.040(5) 0.057(5) 0.044(5) 0.028(4) 0.012(4) 0.000(4)
C88 0.043(5) 0.041(5) 0.054(5) 0.036(4) 0.013(4) 0.008(4)
C89 0.039(4) 0.031(4) 0.038(4) 0.023(3) 0.014(4) 0.009(3)
C90 0.029(4) 0.021(3) 0.027(3) 0.013(3) -0.009(3) -0.001(3)
C91 0.050(5) 0.040(5) 0.035(4) 0.012(4) -0.011(4) 0.010(4)
C92 0.055(6) 0.050(5) 0.060(6) 0.026(5) -0.039(5) 0.002(5)
C93 0.042(5) 0.056(6) 0.082(7) 0.038(6) -0.012(5) 0.013(5)
C94 0.030(4) 0.048(5) 0.066(6) 0.030(5) 0.001(4) 0.011(4)
C95 0.031(4) 0.036(4) 0.038(4) 0.021(3) 0.005(3) 0.015(3)
C96 0.030(4) 0.025(3) 0.017(3) 0.011(3) -0.001(3) 0.005(3)
C97 0.042(5) 0.030(4) 0.027(4) 0.016(3) -0.006(3) 0.007(3)
C98 0.061(6) 0.030(4) 0.027(4) 0.019(3) -0.006(4) 0.008(4)
C99 0.054(5) 0.035(4) 0.039(4) 0.024(4) 0.010(4) 0.008(4)
C100 0.046(5) 0.028(4) 0.028(4) 0.013(3) -0.004(3) -0.003(3)
C101 0.021(3) 0.029(4) 0.030(4) 0.014(3) -0.006(3) -0.004(3)
C102 0.044(5) 0.046(5) 0.057(5) 0.021(4) 0.018(4) 0.025(4)
C103 0.053(6) 0.023(4) 0.050(5) 0.003(4) 0.011(4) -0.001(4)
C104 0.066(6) 0.058(6) 0.017(4) 0.009(4) 0.000(4) 0.007(5)
C105 0.027(4) 0.020(3) 0.020(3) 0.008(3) 0.001(3) 0.009(3)
C106 0.037(4) 0.037(4) 0.023(3) 0.015(3) 0.005(3) 0.005(3)
C107 0.046(5) 0.044(5) 0.027(4) 0.016(3) -0.007(4) 0.013(4)
C108 0.028(4) 0.058(5) 0.028(4) 0.017(4) 0.003(3) 0.004(4)
C109 0.026(4) 0.061(5) 0.022(4) 0.010(4) 0.001(3) 0.006(4)
C110 0.021(3) 0.047(4) 0.018(3) 0.019(3) 0.000(3) 0.000(3)
C111 0.016(3) 0.028(4) 0.025(3) 0.011(3) -0.001(3) 0.004(3)
C112 0.021(4) 0.065(6) 0.031(4) 0.021(4) -0.007(3) 0.006(4)
C113 0.018(4) 0.061(5) 0.042(4) 0.023(4) -0.001(3) 0.004(4)
C114 0.017(4) 0.068(6) 0.058(5) 0.031(5) 0.010(4) 0.014(4)
C115 0.029(4) 0.053(5) 0.037(4) 0.018(4) 0.012(3) 0.015(4)
C116 0.020(4) 0.040(4) 0.028(4) 0.016(3) 0.004(3) 0.004(3)
C117 0.065(6) 0.037(4) 0.029(4) 0.016(4) 0.015(4) 0.019(4)
C118 0.055(6) 0.060(6) 0.061(6) 0.027(5) 0.030(5) 0.025(5)
C119 0.060(6) 0.039(5) 0.054(5) 0.023(4) 0.027(5) 0.030(4)
C120 0.039(4) 0.025(3) 0.026(3) 0.014(3) -0.001(3) 0.010(3)
C121 0.021(3) 0.023(3) 0.036(4) 0.020(3) 0.003(3) 0.008(3)
C122 0.027(4) 0.034(4) 0.035(4) 0.020(3) -0.002(3) 0.006(3)
C123 0.028(4) 0.028(4) 0.028(4) 0.009(3) 0.000(3) 0.000(3)
C124 0.033(4) 0.018(3) 0.022(3) 0.002(3) -0.005(3) 0.003(3)

loop_
_atom_type_symbol
_atom_type_description
_atom_type_scat_dispersion_real
_atom_type_scat_dispersion_imag
_atom_type_scat_source
C C 0.0033 0.0016 'International Tables Vol C Tables 4.2.6.8 and 6.1.1.4'
H H 0.0000 0.0000 'International Tables Vol C Tables 4.2.6.8 and 6.1.1.4'
N N 0.0061 0.0033 'International Tables Vol C Tables 4.2.6.8 and 6.1.1.4'
O O 0.0106 0.0060 'International Tables Vol C Tables 4.2.6.8 and 6.1.1.4'
Si Si 0.0817 0.0704 'International Tables Vol C Tables 4.2.6.8 and 6.1.1.4'
Yb Yb -0.3850 5.5486 'International Tables Vol C Tables 4.2.6.8 and 6.1.1.4'

loop_
_geom_angle_atom_site_label_1
_geom_angle_atom_site_label_2
_geom_angle_atom_site_label_3
_geom_angle
_geom_angle_site_symmetry_1
_geom_angle_site_symmetry_3
_geom_angle_publ_flag
Si1 Yb1 Yb2 119.03(3) . . ?
O1 Yb1 Yb2 108.21(11) . . ?
O1 Yb1 Si1 14.03(11) . . ?
O1 Yb1 O13 86.38(16) . . ?
O1 Yb1 O14 162.49(16) . . ?
O1 Yb1 O15 97.10(15) . . ?
O1 Yb1 N1 103.46(17) . . ?
O12 Yb1 Yb2 145.83(13) . . ?
O12 Yb1 Si1 79.03(13) . . ?
O12 Yb1 O1 92.83(17) . . ?
O12 Yb1 O13 88.74(17) . . ?
O12 Yb1 O14 84.81(16) . . ?
O12 Yb1 O15 167.29(17) . . ?
O12 Yb1 N1 106.34(18) . . ?
O13 Yb1 Yb2 118.44(11) . . ?
O13 Yb1 Si1 88.65(12) . . ?
O13 Yb1 O14 76.24(17) . . ?
O14 Yb1 Yb2 82.45(11) . . ?
O14 Yb1 Si1 158.11(12) . . ?
O15 Yb1 Yb2 36.09(11) . . ?
O15 Yb1 Si1 111.12(11) . . ?
O15 Yb1 O13 84.01(15) . . ?
O15 Yb1 O14 83.34(15) . . ?
O15 Yb1 N1 79.06(16) . . ?
N1 Yb1 Yb2 43.55(13) . . ?
N1 Yb1 Si1 104.79(13) . . ?
N1 Yb1 O13 161.29(17) . . ?
N1 Yb1 O14 93.83(17) . . ?
Si9 Yb2 Yb1 65.14(3) . . ?
O15 Yb2 Yb1 36.95(10) . . ?
O15 Yb2 Si9 28.29(11) . . ?
O15 Yb2 O17 58.06(13) . . ?
O15 Yb2 O27 175.34(15) . . ?
O15 Yb2 O28 102.22(16) . . ?
O15 Yb2 N1 75.05(15) . . ?
O17 Yb2 Yb1 93.15(8) . . ?
O17 Yb2 Si9 31.17(9) . . ?
O26 Yb2 Yb1 115.06(12) . . ?
O26 Yb2 Si9 79.24(12) . . ?
O26 Yb2 O15 93.96(16) . . ?
O26 Yb2 O17 77.54(15) . . ?
O26 Yb2 O27 81.58(16) . . ?
O26 Yb2 O28 133.64(17) . . ?
O26 Yb2 N1 135.42(17) . . ?
O26 Yb2 N2 107.09(19) . . ?
O27 Yb2 Yb1 146.76(10) . . ?
O27 Yb2 Si9 148.09(11) . . ?
O27 Yb2 O17 119.25(13) . . ?
O27 Yb2 N1 109.08(15) . . ?
O28 Yb2 Yb1 103.22(11) . . ?
O28 Yb2 Si9 95.11(11) . . ?
O28 Yb2 O17 75.14(14) . . ?
O28 Yb2 O27 80.10(16) . . ?
O28 Yb2 N1 90.87(16) . . ?
N1 Yb2 Yb1 38.65(11) . . ?
N1 Yb2 Si9 102.48(11) . . ?
N1 Yb2 O17 125.61(14) . . ?
N2 Yb2 Yb1 59.00(14) . . ?
N2 Yb2 Si9 120.71(14) . . ?
N2 Yb2 O15 93.39(17) . . ?
N2 Yb2 O17 151.45(16) . . ?
N2 Yb2 O27 89.24(17) . . ?
N2 Yb2 O28 114.82(18) . . ?
N2 Yb2 N1 33.81(18) . . ?
O1 Si1 Yb1 18.92(15) . . ?
O1 Si1 O2 111.7(2) . . ?
O1 Si1 O3 110.7(2) . . ?
O1 Si1 C13 115.0(3) . . ?
O2 Si1 Yb1 97.01(17) . . ?
O2 Si1 O3 106.9(2) . . ?
O2 Si1 C13 105.9(3) . . ?
O3 Si1 Yb1 105.76(18) . . ?
O3 Si1 C13 106.2(3) . . ?
C13 Si1 Yb1 132.7(2) . . ?
O2 Si2 O4 110.8(2) . . ?
O2 Si2 O5 108.5(2) . . ?
O2 Si2 C19 111.3(3) . . ?
O4 Si2 O5 109.9(3) . . ?
O4 Si2 C19 110.1(3) . . ?
O5 Si2 C19 106.2(3) . . ?
O5 Si3 O6 109.3(2) . . ?
O5 Si3 O7 108.4(3) . . ?
O5 Si3 C25 110.5(3) . . ?
O6 Si3 O7 108.9(3) . . ?
O6 Si3 C25 108.6(3) . . ?
O7 Si3 C25 111.0(3) . . ?
O7 Si4 O8 110.0(3) . . ?
O7 Si4 O9 109.1(3) . . ?
O7 Si4 C31 107.6(3) . . ?
O8 Si4 O9 106.8(2) . . ?
O8 Si4 C31 113.9(3) . . ?
O9 Si4 C31 109.4(3) . . ?
O9 Si5 O10 108.2(3) . . ?
O9 Si5 O11 110.1(3) . . ?
O9 Si5 C37 108.4(7) . . ?
O9 Si5 C43 112.0(7) . . ?
O10 Si5 O11 108.3(3) . . ?
O10 Si5 C37 114.0(7) . . ?
O10 Si5 C43 105.1(6) . . ?
O11 Si5 C37 107.9(7) . . ?
O11 Si5 C43 112.8(8) . . ?
O10 Si6 C49 109.6(4) . . ?
O10 Si6 C50 106.4(4) . . ?
O10 Si6 C51 109.5(4) . . ?
C49 Si6 C51 110.5(4) . . ?
C50 Si6 C49 109.9(4) . . ?
C50 Si6 C51 111.0(6) . . ?
O3 Si7 O11 107.5(2) . . ?
O3 Si7 C52 111.6(3) . . ?
O6 Si7 O3 109.5(2) . . ?
O6 Si7 O11 108.9(3) . . ?
O6 Si7 C52 110.1(3) . . ?
O11 Si7 C52 109.1(3) . . ?
O4 Si8 O8 105.3(2) . . ?
O4 Si8 C58 103.9(3) . . ?
O8 Si8 C58 106.9(3) . . ?
O12 Si8 O4 112.1(3) . . ?
O12 Si8 O8 110.8(2) . . ?
O12 Si8 C58 117.0(3) . . ?
O15 Si9 Yb2 41.92(16) . . ?
O15 Si9 O16 111.5(2) . . ?
O15 Si9 O17 103.6(2) . . ?
O15 Si9 C72 113.3(3) . . ?
O16 Si9 Yb2 109.63(17) . . ?
O16 Si9 O17 109.6(2) . . ?
O16 Si9 C72 106.4(3) . . ?
O17 Si9 Yb2 64.76(15) . . ?
O17 Si9 C72 112.3(3) . . ?
C72 Si9 Yb2 142.4(2) . . ?
O16 Si10 C78 110.7(3) . . ?
O18 Si10 O16 109.5(2) . . ?
O18 Si10 O19 110.1(2) . . ?
O18 Si10 C78 111.1(3) . . ?
O19 Si10 O16 109.3(2) . . ?
O19 Si10 C78 106.0(3) . . ?
O19 Si11 O20 108.6(2) . . ?
O19 Si11 O21 109.8(3) . . ?
O19 Si11 C84 109.4(3) . . ?
O20 Si11 O21 109.1(2) . . ?
O20 Si11 C84 108.3(3) . . ?
O21 Si11 C84 111.5(3) . . ?
O21 Si12 O23 106.9(3) . . ?
O21 Si12 C90 108.4(3) . . ?
O22 Si12 O21 111.1(2) . . ?
O22 Si12 O23 109.2(2) . . ?
O22 Si12 C90 108.7(3) . . ?
O23 Si12 C90 112.5(3) . . ?
O23 Si13 O24 108.8(2) . . ?
O23 Si13 C96 111.5(3) . . ?
O24 Si13 C96 110.0(3) . . ?
O25 Si13 O23 109.4(2) . . ?
O25 Si13 O24 106.1(2) . . ?
O25 Si13 C96 110.8(3) . . ?
O25 Si14 C102 109.5(3) . . ?
O25 Si14 C103 110.1(3) . . ?
O25 Si14 C104 107.3(3) . . ?
C102 Si14 C103 110.1(4) . . ?
C102 Si14 C104 111.3(4) . . ?
C104 Si14 C103 108.4(4) . . ?
O17 Si15 O24 106.5(2) . . ?
O17 Si15 C105 111.1(3) . . ?
O20 Si15 O17 108.8(2) . . ?
O20 Si15 O24 110.3(2) . . ?
O20 Si15 C105 108.2(3) . . ?
O24 Si15 C105 111.9(3) . . ?
O18 Si16 C111 106.7(3) . . ?
O22 Si16 O18 106.7(2) . . ?
O22 Si16 C111 107.6(3) . . ?
O26 Si16 O18 111.6(2) . . ?
O26 Si16 O22 110.5(2) . . ?
O26 Si16 C111 113.5(3) . . ?
Si1 O1 Yb1 147.0(3) . . ?
Si2 O2 Si1 144.5(3) . . ?
Si7 O3 Si1 162.1(3) . . ?
Si2 O4 Si8 147.3(3) . . ?
Si3 O5 Si2 144.6(3) . . ?
Si7 O6 Si3 141.6(3) . . ?
Si4 O7 Si3 147.1(3) . . ?
Si4 O8 Si8 140.8(3) . . ?
Si5 O9 Si4 138.9(3) . . ?
Si5 O10 Si6 144.1(3) . . ?
Si7 O11 Si5 145.6(3) . . ?
Si8 O12 Yb1 161.9(3) . . ?
C64 O13 Yb1 119.0(4) . . ?
C67 O13 Yb1 133.0(4) . . ?
C67 O13 C64 106.1(5) . . ?
C68 O14 Yb1 122.4(4) . . ?
C71 O14 Yb1 128.8(4) . . ?
C71 O14 C68 108.8(5) . . ?
Yb2 O15 Yb1 106.96(16) . . ?
Si9 O15 Yb1 142.7(3) . . ?
Si9 O15 Yb2 109.8(2) . . ?
Si10 O16 Si9 152.9(3) . . ?
Si9 O17 Yb2 84.07(17) . . ?
Si15 O17 Yb2 133.5(2) . . ?
Si15 O17 Si9 140.7(3) . . ?
Si10 O18 Si16 137.3(3) . . ?
Si11 O19 Si10 146.7(3) . . ?
Si15 O20 Si11 148.4(3) . . ?
Si12 O21 Si11 143.5(3) . . ?
Si12 O22 Si16 161.8(3) . . ?
Si13 O23 Si12 138.5(3) . . ?
Si13 O24 Si15 141.4(3) . . ?
Si13 O25 Si14 150.6(3) . . ?
Si16 O26 Yb2 173.3(3) . . ?
C117 O27 Yb2 126.7(4) . . ?
C120 O27 Yb2 124.1(4) . . ?
C120 O27 C117 107.6(5) . . ?
C121 O28 Yb2 119.9(4) . . ?
C124 O28 Yb2 130.9(4) . . ?
C124 O28 C121 109.0(5) . . ?
Yb1 N1 Yb2 97.80(17) . . ?
N2 N1 Yb1 113.2(4) . . ?
N2 N1 Yb2 56.5(3) . . ?
C1 N1 Yb1 130.5(4) . . ?
C1 N1 Yb2 118.9(4) . . ?
C1 N1 N2 114.6(5) . . ?
N1 N2 Yb2 89.7(3) . . ?
C7 N2 Yb2 149.1(4) . . ?
C7 N2 N1 120.5(5) . . ?
N1 C1 C6 118.1(6) . . ?
C2 C1 N1 124.8(6) . . ?
C2 C1 C6 117.1(6) . . ?
C1 C2 C3 121.4(7) . . ?
C2 C3 C4 120.5(7) . . ?
C5 C4 C3 119.0(7) . . ?
C4 C5 C6 120.1(7) . . ?
C5 C6 C1 121.7(7) . . ?
N2 C7 C8 117.8(6) . . ?
N2 C7 C12 124.0(6) . . ?
C12 C7 C8 118.2(6) . . ?
C9 C8 C7 121.0(7) . . ?
C8 C9 C10 121.2(7) . . ?
C11 C10 C9 117.9(7) . . ?
C12 C11 C10 120.6(7) . . ?
C11 C12 C7 121.2(7) . . ?
C14 C13 Si1 112.7(4) . . ?
C14 C13 C18 108.7(5) . . ?
C18 C13 Si1 115.8(5) . . ?
C15 C14 C13 111.3(5) . . ?
C16 C15 C14 111.9(6) . . ?
C15 C16 C17 112.0(6) . . ?
C18 C17 C16 112.6(6) . . ?
C17 C18 C13 111.0(6) . . ?
C20 C19 Si2 112.6(5) . . ?
C24 C19 Si2 111.1(5) . . ?
C24 C19 C20 109.5(5) . . ?
C21 C20 C19 111.3(6) . . ?
C20 C21 C22 111.8(6) . . ?
C23 C22 C21 111.1(6) . . ?
C22 C23 C24 111.9(7) . . ?
C23 C24 C19 112.9(6) . . ?
C26 C25 Si3 111.9(5) . . ?
C30 C25 Si3 113.8(5) . . ?
C30 C25 C26 109.0(7) . . ?
C25 C26 C27 110.4(8) . . ?
C28 C27 C26 111.8(9) . . ?
C27 C28 C29 113.0(8) . . ?
C28 C29 C30 110.9(7) . . ?
C25 C30 C29 112.7(7) . . ?
C32 C31 Si4 112.4(6) . . ?
C36 C31 Si4 114.6(5) . . ?
C36 C31 C32 108.4(6) . . ?
C33 C32 C31 111.0(7) . . ?
C34 C33 C32 109.7(8) . . ?
C33 C34 C35 113.3(8) . . ?
C34 C35 C36 109.7(8) . . ?
C31 C36 C35 111.0(7) . . ?
C38 C37 Si5 120.7(12) . . ?
C42 C37 Si5 110.7(11) . . ?
C42 C37 C38 110.4(14) . . ?
C39 C38 C37 110.1(12) . . ?
C38 C39 C40 116.2(12) . . ?
C39 C40 C41 109.0(12) . . ?
C40 C41 C42 109.2(17) . . ?
C41 C42 C37 114.1(15) . . ?
C44 C43 Si5 110.2(10) . . ?
C44 C43 C48 114.7(16) . . ?
C48 C43 Si5 112.7(11) . . ?
C45 C44 C43 111.2(11) . . ?
C44 C45 C46 108.6(11) . . ?
C47 C46 C45 112.8(13) . . ?
C46 C47 C48 110.3(16) . . ?
C47 C48 C43 108.3(16) . . ?
C53 C52 Si7 109.6(5) . . ?
C57 C52 Si7 113.8(5) . . ?
C57 C52 C53 110.7(6) . . ?
C52 C53 C54 111.0(7) . . ?
C55 C54 C53 110.2(7) . . ?
C54 C55 C56 112.5(8) . . ?
C55 C56 C57 109.1(8) . . ?
C52 C57 C56 112.9(7) . . ?
C59 C58 Si8 114.0(5) . . ?
C59 C58 C63 111.8(7) . . ?
C63 C58 Si8 114.9(5) . . ?
C58 C59 C60 112.2(7) . . ?
C59 C60 C61 110.3(9) . . ?
C62 C61 C60 111.8(9) . . ?
C61 C62 C63 110.3(9) . . ?
C62 C63 C58 112.0(8) . . ?
O13 C64 C65 103.5(5) . . ?
C66 C65 C64 103.4(6) . . ?
C65 C66 C67 105.5(6) . . ?
O13 C67 C66 105.0(6) . . ?
O14 C68 C69 102.0(6) . . ?
C70 C69 C68 104.5(8) . . ?
C69 C70 C71 103.8(7) . . ?
O14 C71 C70 106.9(6) . . ?
C73 C72 Si9 114.1(4) . . ?
C73 C72 C77 111.3(5) . . ?
C77 C72 Si9 114.7(5) . . ?
C74 C73 C72 112.6(6) . . ?
C75 C74 C73 112.1(6) . . ?
C74 C75 C76 110.9(6) . . ?
C75 C76 C77 111.4(6) . . ?
C76 C77 C72 111.3(6) . . ?
C79 C78 Si10 111.1(5) . . ?
C79 C78 C83 110.3(6) . . ?
C83 C78 Si10 115.2(4) . . ?
C78 C79 C80 112.1(6) . . ?
C81 C80 C79 110.9(7) . . ?
C80 C81 C82 111.9(6) . . ?
C83 C82 C81 111.5(7) . . ?
C82 C83 C78 112.4(6) . . ?
C85 C84 Si11 111.3(4) . . ?
C89 C84 Si11 112.4(5) . . ?
C89 C84 C85 110.2(6) . . ?
C86 C85 C84 111.8(6) . . ?
C85 C86 C87 111.6(6) . . ?
C88 C87 C86 110.8(7) . . ?
C87 C88 C89 111.1(6) . . ?
C84 C89 C88 111.8(6) . . ?
C91 C90 Si12 109.7(5) . . ?
C95 C90 Si12 112.5(5) . . ?
C95 C90 C91 110.4(6) . . ?
C92 C91 C90 111.8(7) . . ?
C93 C92 C91 111.5(8) . . ?
C92 C93 C94 110.3(8) . . ?
C95 C94 C93 110.7(7) . . ?
C90 C95 C94 112.3(6) . . ?
C97 C96 Si13 114.5(5) . . ?
C97 C96 C101 109.5(6) . . ?
C101 C96 Si13 112.3(4) . . ?
C98 C97 C96 112.7(6) . . ?
C97 C98 C99 110.7(6) . . ?
C100 C99 C98 110.4(6) . . ?
C99 C100 C101 111.3(7) . . ?
C100 C101 C96 112.9(6) . . ?
C106 C105 Si15 111.2(5) . . ?
C110 C105 Si15 116.2(4) . . ?
C110 C105 C106 110.7(6) . . ?
C107 C106 C105 111.7(6) . . ?
C108 C107 C106 112.0(6) . . ?
C109 C108 C107 111.5(7) . . ?
C108 C109 C110 111.1(6) . . ?
C105 C110 C109 112.1(6) . . ?
C112 C111 Si16 112.5(5) . . ?
C112 C111 C116 109.8(6) . . ?
C116 C111 Si16 113.5(5) . . ?
C111 C112 C113 112.8(6) . . ?
C114 C113 C112 110.4(7) . . ?
C115 C114 C113 111.2(6) . . ?
C114 C115 C116 110.4(6) . . ?
C111 C116 C115 112.1(6) . . ?
O27 C117 C118 104.5(6) . . ?
C119 C118 C117 102.6(7) . . ?
C118 C119 C120 105.2(6) . . ?
O27 C120 C119 106.0(5) . . ?
O28 C121 C122 103.6(5) . . ?
C121 C122 C123 102.9(5) . . ?
C124 C123 C122 103.4(6) . . ?
O28 C124 C123 105.9(5) . . ?

loop_
_geom_bond_atom_site_label_1
_geom_bond_atom_site_label_2
_geom_bond_distance
_geom_bond_site_symmetry_2
_geom_bond_publ_flag
Yb1 Yb2 3.7038(6) . ?
Yb1 Si1 3.5768(18) . ?
Yb1 O1 2.133(4) . ?
Yb1 O12 2.122(4) . ?
Yb1 O13 2.397(4) . ?
Yb1 O14 2.402(5) . ?
Yb1 O15 2.328(4) . ?
Yb1 N1 2.335(5) . ?
Yb2 Si9 3.2123(18) . ?
Yb2 O15 2.281(4) . ?
Yb2 O17 2.921(4) . ?
Yb2 O26 2.078(4) . ?
Yb2 O27 2.418(5) . ?
Yb2 O28 2.323(5) . ?
Yb2 N1 2.576(5) . ?
Yb2 N2 2.148(5) . ?
Si1 O1 1.594(4) . ?
Si1 O2 1.645(4) . ?
Si1 O3 1.646(5) . ?
Si1 C13 1.878(6) . ?
Si2 O2 1.619(4) . ?
Si2 O4 1.620(5) . ?
Si2 O5 1.631(5) . ?
Si2 C19 1.858(7) . ?
Si3 O5 1.627(5) . ?
Si3 O6 1.633(5) . ?
Si3 O7 1.637(5) . ?
Si3 C25 1.852(7) . ?
Si4 O7 1.617(5) . ?
Si4 O8 1.625(5) . ?
Si4 O9 1.645(5) . ?
Si4 C31 1.863(7) . ?
Si5 O9 1.619(5) . ?
Si5 O10 1.621(5) . ?
Si5 O11 1.630(5) . ?
Si5 C37 1.870(13) . ?
Si5 C43 1.855(13) . ?
Si6 O10 1.641(6) . ?
Si6 C49 1.860(9) . ?
Si6 C50 1.855(9) . ?
Si6 C51 1.877(11) . ?
Si7 O3 1.625(5) . ?
Si7 O6 1.618(5) . ?
Si7 O11 1.626(5) . ?
Si7 C52 1.875(7) . ?
Si8 O4 1.645(5) . ?
Si8 O8 1.672(5) . ?
Si8 O12 1.585(5) . ?
Si8 C58 1.857(7) . ?
Si9 O15 1.618(4) . ?
Si9 O16 1.642(5) . ?
Si9 O17 1.671(5) . ?
Si9 C72 1.861(7) . ?
Si10 O16 1.632(5) . ?
Si10 O18 1.623(5) . ?
Si10 O19 1.629(5) . ?
Si10 C78 1.871(7) . ?
Si11 O19 1.622(5) . ?
Si11 O20 1.631(5) . ?
Si11 O21 1.636(5) . ?
Si11 C84 1.855(6) . ?
Si12 O21 1.634(5) . ?
Si12 O22 1.614(5) . ?
Si12 O23 1.634(5) . ?
Si12 C90 1.865(7) . ?
Si13 O23 1.628(5) . ?
Si13 O24 1.643(5) . ?
Si13 O25 1.620(5) . ?
Si13 C96 1.870(7) . ?
Si14 O25 1.652(5) . ?
Si14 C102 1.837(9) . ?
Si14 C103 1.878(8) . ?
Si14 C104 1.875(8) . ?
Si15 O17 1.637(4) . ?
Si15 O20 1.625(4) . ?
Si15 O24 1.647(5) . ?
Si15 C105 1.874(7) . ?
Si16 O18 1.656(5) . ?
Si16 O22 1.640(5) . ?
Si16 O26 1.595(5) . ?
Si16 C111 1.879(7) . ?
O13 C64 1.454(8) . ?
O13 C67 1.442(8) . ?
O14 C68 1.474(8) . ?
O14 C71 1.447(8) . ?
O27 C117 1.467(8) . ?
O27 C120 1.466(8) . ?
O28 C121 1.485(7) . ?
O28 C124 1.465(7) . ?
N1 N2 1.433(7) . ?
N1 C1 1.418(8) . ?
N2 C7 1.384(8) . ?
C1 C2 1.383(9) . ?
C1 C6 1.421(10) . ?
C2 C3 1.398(10) . ?
C3 C4 1.399(13) . ?
C4 C5 1.385(11) . ?
C5 C6 1.387(9) . ?
C7 C8 1.412(9) . ?
C7 C12 1.404(9) . ?
C8 C9 1.367(10) . ?
C9 C10 1.427(11) . ?
C10 C11 1.403(12) . ?
C11 C12 1.393(10) . ?
C13 C14 1.542(9) . ?
C13 C18 1.548(9) . ?
C14 C15 1.536(9) . ?
C15 C16 1.513(11) . ?
C16 C17 1.518(11) . ?
C17 C18 1.513(10) . ?
C19 C20 1.546(10) . ?
C19 C24 1.541(9) . ?
C20 C21 1.531(10) . ?
C21 C22 1.540(10) . ?
C22 C23 1.504(11) . ?
C23 C24 1.515(10) . ?
C25 C26 1.548(12) . ?
C25 C30 1.537(10) . ?
C26 C27 1.549(12) . ?
C27 C28 1.482(15) . ?
C28 C29 1.502(13) . ?
C29 C30 1.540(10) . ?
C31 C32 1.558(11) . ?
C31 C36 1.526(11) . ?
C32 C33 1.536(12) . ?
C33 C34 1.462(13) . ?
C34 C35 1.501(12) . ?
C35 C36 1.550(12) . ?
C37 C38 1.562(14) . ?
C37 C42 1.553(13) . ?
C38 C39 1.530(12) . ?
C39 C40 1.535(13) . ?
C40 C41 1.548(13) . ?
C41 C42 1.550(13) . ?
C43 C44 1.541(13) . ?
C43 C48 1.544(13) . ?
C44 C45 1.539(12) . ?
C45 C46 1.548(13) . ?
C46 C47 1.537(13) . ?
C47 C48 1.543(13) . ?
C52 C53 1.534(9) . ?
C52 C57 1.527(10) . ?
C53 C54 1.544(10) . ?
C54 C55 1.508(14) . ?
C55 C56 1.520(14) . ?
C56 C57 1.529(10) . ?
C58 C59 1.509(11) . ?
C58 C63 1.549(12) . ?
C59 C60 1.564(12) . ?
C60 C61 1.564(16) . ?
C61 C62 1.519(15) . ?
C62 C63 1.539(12) . ?
C64 C65 1.527(9) . ?
C65 C66 1.527(10) . ?
C66 C67 1.540(10) . ?
C68 C69 1.556(12) . ?
C69 C70 1.431(13) . ?
C70 C71 1.517(10) . ?
C72 C73 1.538(9) . ?
C72 C77 1.553(8) . ?
C73 C74 1.534(10) . ?
C74 C75 1.527(11) . ?
C75 C76 1.528(11) . ?
C76 C77 1.533(10) . ?
C78 C79 1.526(9) . ?
C78 C83 1.544(9) . ?
C79 C80 1.540(10) . ?
C80 C81 1.511(12) . ?
C81 C82 1.528(12) . ?
C82 C83 1.526(10) . ?
C84 C85 1.548(10) . ?
C84 C89 1.543(10) . ?
C85 C86 1.513(9) . ?
C86 C87 1.527(11) . ?
C87 C88 1.522(12) . ?
C88 C89 1.550(10) . ?
C90 C91 1.559(10) . ?
C90 C95 1.531(10) . ?
C91 C92 1.538(11) . ?
C92 C93 1.499(14) . ?
C93 C94 1.554(13) . ?
C94 C95 1.545(10) . ?
C96 C97 1.539(9) . ?
C96 C101 1.541(9) . ?
C97 C98 1.524(10) . ?
C98 C99 1.551(11) . ?
C99 C100 1.504(11) . ?
C100 C101 1.530(9) . ?
C105 C106 1.551(9) . ?
C105 C110 1.534(9) . ?
C106 C107 1.524(11) . ?
C107 C108 1.522(11) . ?
C108 C109 1.516(10) . ?
C109 C110 1.534(10) . ?
C111 C112 1.518(9) . ?
C111 C116 1.527(9) . ?
C112 C113 1.543(10) . ?
C113 C114 1.524(12) . ?
C114 C115 1.519(11) . ?
C115 C116 1.555(10) . ?
C117 C118 1.520(12) . ?
C118 C119 1.457(12) . ?
C119 C120 1.512(10) . ?
C121 C122 1.503(10) . ?
C122 C123 1.522(10) . ?
C123 C124 1.522(10) . ?

loop_
_geom_torsion_atom_site_label_1
_geom_torsion_atom_site_label_2
_geom_torsion_atom_site_label_3
_geom_torsion_atom_site_label_4
_geom_torsion
_geom_torsion_site_symmetry_1
_geom_torsion_site_symmetry_2
_geom_torsion_site_symmetry_3
_geom_torsion_site_symmetry_4
_geom_torsion_publ_flag
Yb1 Si1 O2 Si2 -82.7(5) . . . . ?
Yb1 Si1 O3 Si7 156.2(10) . . . . ?
Yb1 Si1 C13 C14 -148.5(4) . . . . ?
Yb1 Si1 C13 C18 -22.5(6) . . . . ?
Yb1 O13 C64 C65 151.7(4) . . . . ?
Yb1 O13 C67 C66 -162.8(5) . . . . ?
Yb1 O14 C68 C69 162.1(5) . . . . ?
Yb1 O14 C71 C70 176.2(5) . . . . ?
Yb1 N1 N2 Yb2 83.9(3) . . . . ?
Yb1 N1 N2 C7 -89.6(6) . . . . ?
Yb1 N1 C1 C2 163.0(5) . . . . ?
Yb1 N1 C1 C6 -17.5(8) . . . . ?
Yb2 Si9 O15 Yb1 170.0(6) . . . . ?
Yb2 Si9 O16 Si10 -53.9(7) . . . . ?
Yb2 Si9 O17 Si15 164.8(5) . . . . ?
Yb2 Si9 C72 C73 19.9(7) . . . . ?
Yb2 Si9 C72 C77 150.0(4) . . . . ?
Yb2 O27 C117 C118 143.3(6) . . . . ?
Yb2 O27 C120 C119 -165.7(5) . . . . ?
Yb2 O28 C121 C122 151.1(4) . . . . ?
Yb2 O28 C124 C123 -173.6(4) . . . . ?
Yb2 N1 N2 C7 -173.5(6) . . . . ?
Yb2 N1 C1 C2 -64.6(8) . . . . ?
Yb2 N1 C1 C6 114.9(5) . . . . ?
Yb2 N2 C7 C8 8.8(12) . . . . ?
Yb2 N2 C7 C12 -172.9(6) . . . . ?
Si1 C13 C14 C15 -173.0(5) . . . . ?
Si1 C13 C18 C17 174.4(5) . . . . ?
Si2 C19 C20 C21 178.5(5) . . . . ?
Si2 C19 C24 C23 -179.6(6) . . . . ?
Si3 C25 C26 C27 177.7(8) . . . . ?
Si3 C25 C30 C29 -178.9(6) . . . . ?
Si4 C31 C32 C33 -175.0(6) . . . . ?
Si4 C31 C36 C35 177.1(6) . . . . ?
Si5 C37 C38 C39 179.1(12) . . . . ?
Si5 C37 C42 C41 -169.1(17) . . . . ?
Si5 C43 C44 C45 -176.9(12) . . . . ?
Si5 C43 C48 C47 178.2(17) . . . . ?
Si7 C52 C53 C54 179.6(6) . . . . ?
Si7 C52 C57 C56 178.7(6) . . . . ?
Si8 C58 C59 C60 174.3(7) . . . . ?
Si8 C58 C63 C62 -173.3(7) . . . . ?
Si9 C72 C73 C74 -176.9(5) . . . . ?
Si9 C72 C77 C76 175.4(5) . . . . ?
Si10 C78 C79 C80 176.6(6) . . . . ?
Si10 C78 C83 C82 -179.8(5) . . . . ?
Si11 C84 C85 C86 179.9(5) . . . . ?
Si11 C84 C89 C88 -178.2(5) . . . . ?
Si12 C90 C91 C92 -177.7(6) . . . . ?
Si12 C90 C95 C94 175.9(5) . . . . ?
Si13 C96 C97 C98 179.4(5) . . . . ?
Si13 C96 C101 C100 -178.5(5) . . . . ?
Si15 C105 C106 C107 -176.4(5) . . . . ?
Si15 C105 C110 C109 178.3(5) . . . . ?
Si16 C111 C112 C113 -177.6(6) . . . . ?
Si16 C111 C116 C115 178.3(5) . . . . ?
O1 Si1 O2 Si2 -95.0(5) . . . . ?
O1 Si1 O3 Si7 175.4(10) . . . . ?
O1 Si1 C13 C14 -156.6(4) . . . . ?
O1 Si1 C13 C18 -30.5(5) . . . . ?
O2 Si1 O1 Yb1 40.7(6) . . . . ?
O2 Si1 O3 Si7 53.6(11) . . . . ?
O2 Si1 C13 C14 -32.7(5) . . . . ?
O2 Si1 C13 C18 93.4(5) . . . . ?
O2 Si2 O4 Si8 -36.5(6) . . . . ?
O2 Si2 O5 Si3 82.7(6) . . . . ?
O2 Si2 C19 C20 58.1(5) . . . . ?
O2 Si2 C19 C24 -178.7(5) . . . . ?
O3 Si1 O1 Yb1 -78.2(5) . . . . ?
O3 Si1 O2 Si2 26.1(6) . . . . ?
O3 Si1 C13 C14 80.7(5) . . . . ?
O3 Si1 C13 C18 -153.2(4) . . . . ?
O3 Si7 O6 Si3 -46.2(6) . . . . ?
O3 Si7 O11 Si5 140.3(5) . . . . ?
O3 Si7 C52 C53 57.7(6) . . . . ?
O3 Si7 C52 C57 -66.9(6) . . . . ?
O4 Si2 O2 Si1 59.5(6) . . . . ?
O4 Si2 O5 Si3 -38.5(6) . . . . ?
O4 Si2 C19 C20 -178.7(4) . . . . ?
O4 Si2 C19 C24 -55.5(5) . . . . ?
O4 Si8 O8 Si4 -48.8(6) . . . . ?
O4 Si8 O12 Yb1 -22.8(11) . . . . ?
O4 Si8 C58 C59 -64.5(6) . . . . ?
O4 Si8 C58 C63 164.6(6) . . . . ?
O5 Si2 O2 Si1 -61.2(6) . . . . ?
O5 Si2 O4 Si8 83.3(6) . . . . ?
O5 Si2 C19 C20 -59.8(5) . . . . ?
O5 Si2 C19 C24 63.4(5) . . . . ?
O5 Si3 O6 Si7 60.9(6) . . . . ?
O5 Si3 O7 Si4 -79.8(6) . . . . ?
O5 Si3 C25 C26 58.0(7) . . . . ?
O5 Si3 C25 C30 -66.1(6) . . . . ?
O6 Si3 O5 Si2 -74.4(6) . . . . ?
O6 Si3 O7 Si4 39.1(7) . . . . ?
O6 Si3 C25 C26 -61.9(7) . . . . ?
O6 Si3 C25 C30 174.0(5) . . . . ?
O6 Si7 O3 Si1 -39.4(11) . . . . ?
O6 Si7 O11 Si5 21.8(6) . . . . ?
O6 Si7 C52 C53 179.6(5) . . . . ?
O6 Si7 C52 C57 55.0(6) . . . . ?
O7 Si3 O5 Si2 44.2(6) . . . . ?
O7 Si3 O6 Si7 -57.4(6) . . . . ?
O7 Si3 C25 C26 178.4(6) . . . . ?
O7 Si3 C25 C30 54.3(6) . . . . ?
O7 Si4 O8 Si8 58.3(6) . . . . ?
O7 Si4 O9 Si5 61.0(6) . . . . ?
O7 Si4 C31 C32 17.5(6) . . . . ?
O7 Si4 C31 C36 141.9(6) . . . . ?
O8 Si4 O7 Si3 44.8(7) . . . . ?
O8 Si4 O9 Si5 -57.9(6) . . . . ?
O8 Si4 C31 C32 139.7(5) . . . . ?
O8 Si4 C31 C36 -95.9(6) . . . . ?
O8 Si8 O4 Si2 -63.5(6) . . . . ?
O8 Si8 O12 Yb1 94.5(10) . . . . ?
O8 Si8 C58 C59 -175.6(6) . . . . ?
O8 Si8 C58 C63 53.5(6) . . . . ?
O9 Si4 O7 Si3 -72.0(6) . . . . ?
O9 Si4 O8 Si8 176.6(5) . . . . ?
O9 Si4 C31 C32 -100.9(6) . . . . ?
O9 Si4 C31 C36 23.5(7) . . . . ?
O9 Si5 O10 Si6 33.4(7) . . . . ?
O9 Si5 O11 Si7 -69.9(6) . . . . ?
O9 Si5 C37 C38 -40.4(16) . . . . ?
O9 Si5 C37 C42 -171.6(14) . . . . ?
O9 Si5 C43 C44 56.2(16) . . . . ?
O9 Si5 C43 C48 -174.3(14) . . . . ?
O10 Si5 O9 Si4 121.1(5) . . . . ?
O10 Si5 O11 Si7 172.0(5) . . . . ?
O10 Si5 C37 C38 80.1(15) . . . . ?
O10 Si5 C37 C42 -51.1(16) . . . . ?
O10 Si5 C43 C44 173.5(13) . . . . ?
O10 Si5 C43 C48 -57.0(16) . . . . ?
O11 Si5 O9 Si4 2.9(6) . . . . ?
O11 Si5 O10 Si6 152.8(6) . . . . ?
O11 Si5 C37 C38 -159.7(13) . . . . ?
O11 Si5 C37 C42 69.1(15) . . . . ?
O11 Si5 C43 C44 -68.8(16) . . . . ?
O11 Si5 C43 C48 60.7(16) . . . . ?
O11 Si7 O3 Si1 -157.5(10) . . . . ?
O11 Si7 O6 Si3 71.0(6) . . . . ?
O11 Si7 C52 C53 -61.0(6) . . . . ?
O11 Si7 C52 C57 174.5(5) . . . . ?
O12 Si8 O4 Si2 57.1(6) . . . . ?
O12 Si8 O8 Si4 -170.1(5) . . . . ?
O12 Si8 C58 C59 59.6(7) . . . . ?
O12 Si8 C58 C63 -71.3(6) . . . . ?
O13 C64 C65 C66 32.7(8) . . . . ?
O14 C68 C69 C70 35.4(9) . . . . ?
O15 Si9 O16 Si10 -98.7(7) . . . . ?
O15 Si9 O17 Yb2 16.1(2) . . . . ?
O15 Si9 O17 Si15 -179.1(4) . . . . ?
O15 Si9 C72 C73 59.8(5) . . . . ?
O15 Si9 C72 C77 -170.1(4) . . . . ?
O16 Si9 O15 Yb1 -94.2(4) . . . . ?
O16 Si9 O15 Yb2 95.8(3) . . . . ?
O16 Si9 O17 Yb2 -103.07(19) . . . . ?
O16 Si9 O17 Si15 61.8(5) . . . . ?
O16 Si9 C72 C73 -177.3(4) . . . . ?
O16 Si9 C72 C77 -47.2(5) . . . . ?
O16 Si10 O18 Si16 -55.7(5) . . . . ?
O16 Si10 O19 Si11 50.8(6) . . . . ?
O16 Si10 C78 C79 54.7(5) . . . . ?
O16 Si10 C78 C83 -71.6(6) . . . . ?
O17 Si9 O15 Yb1 147.9(4) . . . . ?
O17 Si9 O15 Yb2 -22.1(3) . . . . ?
O17 Si9 O16 Si10 15.4(7) . . . . ?
O17 Si9 C72 C73 -57.3(5) . . . . ?
O17 Si9 C72 C77 72.8(5) . . . . ?
O17 Si15 O20 Si11 -68.3(6) . . . . ?
O17 Si15 O24 Si13 142.1(5) . . . . ?
O17 Si15 C105 C106 80.5(5) . . . . ?
O17 Si15 C105 C110 -151.6(5) . . . . ?
O18 Si10 O16 Si9 60.9(7) . . . . ?
O18 Si10 O19 Si11 -69.6(6) . . . . ?
O18 Si10 C78 C79 176.7(4) . . . . ?
O18 Si10 C78 C83 50.3(6) . . . . ?
O18 Si16 O22 Si12 51.9(11) . . . . ?
O18 Si16 C111 C112 50.7(6) . . . . ?
O18 Si16 C111 C116 176.1(5) . . . . ?
O19 Si10 O16 Si9 -59.8(7) . . . . ?
O19 Si10 O18 Si16 64.5(5) . . . . ?
O19 Si10 C78 C79 -63.7(5) . . . . ?
O19 Si10 C78 C83 169.9(5) . . . . ?
O19 Si11 O20 Si15 77.1(6) . . . . ?
O19 Si11 O21 Si12 -55.8(6) . . . . ?
O19 Si11 C84 C85 56.8(5) . . . . ?
O19 Si11 C84 C89 -178.9(5) . . . . ?
O20 Si11 O19 Si10 -40.6(6) . . . . ?
O20 Si11 O21 Si12 63.1(6) . . . . ?
O20 Si11 C84 C85 -61.4(5) . . . . ?
O20 Si11 C84 C89 62.8(6) . . . . ?
O20 Si15 O17 Yb2 121.6(3) . . . . ?
O20 Si15 O17 Si9 -37.3(5) . . . . ?
O20 Si15 O24 Si13 24.1(6) . . . . ?
O20 Si15 C105 C106 -160.0(4) . . . . ?
O20 Si15 C105 C110 -32.2(6) . . . . ?
O21 Si11 O19 Si10 78.6(6) . . . . ?
O21 Si11 O20 Si15 -42.6(6) . . . . ?
O21 Si11 C84 C85 178.5(5) . . . . ?
O21 Si11 C84 C89 -57.2(6) . . . . ?
O21 Si12 O22 Si16 -27.9(11) . . . . ?
O21 Si12 O23 Si13 21.5(5) . . . . ?
O21 Si12 C90 C91 -52.2(6) . . . . ?
O21 Si12 C90 C95 -175.5(5) . . . . ?
O22 Si12 O21 Si11 29.7(6) . . . . ?
O22 Si12 O23 Si13 -98.8(5) . . . . ?
O22 Si12 C90 C91 68.6(6) . . . . ?
O22 Si12 C90 C95 -54.6(6) . . . . ?
O22 Si16 O18 Si10 -68.5(5) . . . . ?
O22 Si16 C111 C112 -63.4(6) . . . . ?
O22 Si16 C111 C116 62.0(5) . . . . ?
O23 Si12 O21 Si11 -89.4(6) . . . . ?
O23 Si12 O22 Si16 89.7(11) . . . . ?
O23 Si12 C90 C91 -170.2(5) . . . . ?
O23 Si12 C90 C95 66.5(6) . . . . ?
O23 Si13 O24 Si15 -83.1(5) . . . . ?
O23 Si13 O25 Si14 46.0(7) . . . . ?
O23 Si13 C96 C97 -32.8(6) . . . . ?
O23 Si13 C96 C101 -158.6(4) . . . . ?
O24 Si13 O23 Si12 50.0(5) . . . . ?
O24 Si13 O25 Si14 163.3(6) . . . . ?
O24 Si13 C96 C97 -153.7(5) . . . . ?
O24 Si13 C96 C101 80.6(5) . . . . ?
O24 Si15 O17 Yb2 2.7(4) . . . . ?
O24 Si15 O17 Si9 -156.3(4) . . . . ?
O24 Si15 O20 Si11 48.2(6) . . . . ?
O24 Si15 C105 C106 -38.3(5) . . . . ?
O24 Si15 C105 C110 89.6(5) . . . . ?
O25 Si13 O23 Si12 165.6(4) . . . . ?
O25 Si13 O24 Si15 159.3(5) . . . . ?
O25 Si13 C96 C97 89.3(5) . . . . ?
O25 Si13 C96 C101 -36.4(6) . . . . ?
O26 Si16 O18 Si10 52.2(5) . . . . ?
O26 Si16 O22 Si12 -69.6(11) . . . . ?
O26 Si16 C111 C112 174.0(5) . . . . ?
O26 Si16 C111 C116 -60.5(6) . . . . ?
O27 C117 C118 C119 36.2(9) . . . . ?
O28 C121 C122 C123 37.3(6) . . . . ?
N1 N2 C7 C8 176.0(6) . . . . ?
N1 N2 C7 C12 -5.7(10) . . . . ?
N1 C1 C2 C3 175.5(7) . . . . ?
N1 C1 C6 C5 -176.5(6) . . . . ?
N2 N1 C1 C2 -0.8(9) . . . . ?
N2 N1 C1 C6 178.8(5) . . . . ?
N2 C7 C8 C9 -179.4(7) . . . . ?
N2 C7 C12 C11 179.9(7) . . . . ?
C1 N1 N2 Yb2 -109.5(5) . . . . ?
C1 N1 N2 C7 77.0(7) . . . . ?
C1 C2 C3 C4 2.5(12) . . . . ?
C2 C1 C6 C5 3.1(10) . . . . ?
C2 C3 C4 C5 0.2(13) . . . . ?
C3 C4 C5 C6 -1.2(11) . . . . ?
C4 C5 C6 C1 -0.5(10) . . . . ?
C6 C1 C2 C3 -4.0(10) . . . . ?
C7 C8 C9 C10 -1.4(14) . . . . ?
C8 C7 C12 C11 -1.8(11) . . . . ?
C8 C9 C10 C11 0.1(15) . . . . ?
C9 C10 C11 C12 0.3(14) . . . . ?
C10 C11 C12 C7 0.5(13) . . . . ?
C12 C7 C8 C9 2.2(11) . . . . ?
C13 Si1 O1 Yb1 161.5(4) . . . . ?
C13 Si1 O2 Si2 139.0(5) . . . . ?
C13 Si1 O3 Si7 -59.2(11) . . . . ?
C13 C14 C15 C16 -55.3(8) . . . . ?
C14 C13 C18 C17 -57.6(7) . . . . ?
C14 C15 C16 C17 52.1(9) . . . . ?
C15 C16 C17 C18 -53.0(9) . . . . ?
C16 C17 C18 C13 56.1(8) . . . . ?
C18 C13 C14 C15 57.2(7) . . . . ?
C19 Si2 O2 Si1 -177.7(5) . . . . ?
C19 Si2 O4 Si8 -160.0(5) . . . . ?
C19 Si2 O5 Si3 -157.6(5) . . . . ?
C19 C20 C21 C22 -55.5(9) . . . . ?
C20 C19 C24 C23 -54.6(8) . . . . ?
C20 C21 C22 C23 55.1(9) . . . . ?
C21 C22 C23 C24 -54.5(9) . . . . ?
C22 C23 C24 C19 55.5(9) . . . . ?
C24 C19 C20 C21 54.4(8) . . . . ?
C25 Si3 O5 Si2 166.1(5) . . . . ?
C25 Si3 O6 Si7 -178.4(5) . . . . ?
C25 Si3 O7 Si4 158.6(6) . . . . ?
C25 C26 C27 C28 56.6(13) . . . . ?
C26 C25 C30 C29 55.5(9) . . . . ?
C26 C27 C28 C29 -55.6(13) . . . . ?
C27 C28 C29 C30 53.7(12) . . . . ?
C28 C29 C30 C25 -54.1(10) . . . . ?
C30 C25 C26 C27 -55.6(11) . . . . ?
C31 Si4 O7 Si3 169.4(6) . . . . ?
C31 Si4 O8 Si8 -62.5(6) . . . . ?
C31 Si4 O9 Si5 178.4(5) . . . . ?
C31 C32 C33 C34 -57.9(10) . . . . ?
C32 C31 C36 C35 -56.4(10) . . . . ?
C32 C33 C34 C35 58.5(12) . . . . ?
C33 C34 C35 C36 -57.7(11) . . . . ?
C34 C35 C36 C31 56.4(10) . . . . ?
C36 C31 C32 C33 57.2(9) . . . . ?
C37 Si5 O9 Si4 -114.9(8) . . . . ?
C37 Si5 O10 Si6 -87.2(9) . . . . ?
C37 Si5 O11 Si7 48.3(9) . . . . ?
C37 C38 C39 C40 53.6(19) . . . . ?
C38 C37 C42 C41 55(2) . . . . ?
C38 C39 C40 C41 -57(2) . . . . ?
C39 C40 C41 C42 56(2) . . . . ?
C40 C41 C42 C37 -58(2) . . . . ?
C42 C37 C38 C39 -49.6(19) . . . . ?
C43 Si5 O9 Si4 -123.6(8) . . . . ?
C43 Si5 O10 Si6 -86.4(10) . . . . ?
C43 Si5 O11 Si7 56.1(8) . . . . ?
C43 C44 C45 C46 -53(2) . . . . ?
C44 C43 C48 C47 -55(2) . . . . ?
C44 C45 C46 C47 57.8(19) . . . . ?
C45 C46 C47 C48 -60(2) . . . . ?
C46 C47 C48 C43 56(2) . . . . ?
C48 C43 C44 C45 55(2) . . . . ?
C49 Si6 O10 Si5 40.3(7) . . . . ?
C50 Si6 O10 Si5 159.1(6) . . . . ?
C51 Si6 O10 Si5 -80.9(7) . . . . ?
C52 Si7 O3 Si1 82.9(10) . . . . ?
C52 Si7 O6 Si3 -169.3(5) . . . . ?
C52 Si7 O11 Si5 -98.5(6) . . . . ?
C52 C53 C54 C55 55.7(10) . . . . ?
C53 C52 C57 C56 54.7(9) . . . . ?
C53 C54 C55 C56 -58.0(11) . . . . ?
C54 C55 C56 C57 57.1(10) . . . . ?
C55 C56 C57 C52 -55.2(10) . . . . ?
C57 C52 C53 C54 -54.0(9) . . . . ?
C58 Si8 O4 Si2 -175.8(6) . . . . ?
C58 Si8 O8 Si4 61.4(6) . . . . ?
C58 Si8 O12 Yb1 -142.6(9) . . . . ?
C58 C59 C60 C61 53.2(11) . . . . ?
C59 C58 C63 C62 54.8(10) . . . . ?
C59 C60 C61 C62 -55.1(12) . . . . ?
C60 C61 C62 C63 56.7(13) . . . . ?
C61 C62 C63 C58 -56.1(13) . . . . ?
C63 C58 C59 C60 -53.3(10) . . . . ?
C64 O13 C67 C66 33.8(7) . . . . ?
C64 C65 C66 C67 -12.4(8) . . . . ?
C65 C66 C67 O13 -12.2(8) . . . . ?
C67 O13 C64 C65 -42.1(7) . . . . ?
C68 O14 C71 C70 -1.7(8) . . . . ?
C68 C69 C70 C71 -36.5(10) . . . . ?
C69 C70 C71 O14 24.6(9) . . . . ?
C71 O14 C68 C69 -19.8(8) . . . . ?
C72 Si9 O15 Yb1 25.9(5) . . . . ?
C72 Si9 O15 Yb2 -144.1(3) . . . . ?
C72 Si9 O16 Si10 137.2(6) . . . . ?
C72 Si9 O17 Yb2 138.8(2) . . . . ?
C72 Si9 O17 Si15 -56.3(5) . . . . ?
C72 C73 C74 C75 -52.7(9) . . . . ?
C73 C72 C77 C76 -53.2(8) . . . . ?
C73 C74 C75 C76 55.0(9) . . . . ?
C74 C75 C76 C77 -57.1(9) . . . . ?
C75 C76 C77 C72 56.4(8) . . . . ?
C77 C72 C73 C74 51.4(8) . . . . ?
C78 Si10 O16 Si9 -176.2(6) . . . . ?
C78 Si10 O18 Si16 -178.3(4) . . . . ?
C78 Si10 O19 Si11 170.1(6) . . . . ?
C78 C79 C80 C81 56.0(9) . . . . ?
C79 C78 C83 C82 53.5(8) . . . . ?
C79 C80 C81 C82 -55.3(10) . . . . ?
C80 C81 C82 C83 54.5(9) . . . . ?
C81 C82 C83 C78 -53.6(9) . . . . ?
C83 C78 C79 C80 -54.5(8) . . . . ?
C84 Si11 O19 Si10 -158.7(6) . . . . ?
C84 Si11 O20 Si15 -164.1(6) . . . . ?
C84 Si11 O21 Si12 -177.3(5) . . . . ?
C84 C85 C86 C87 -56.7(9) . . . . ?
C85 C84 C89 C88 -53.4(8) . . . . ?
C85 C86 C87 C88 57.2(9) . . . . ?
C86 C87 C88 C89 -55.9(10) . . . . ?
C87 C88 C89 C84 55.0(9) . . . . ?
C89 C84 C85 C86 54.4(8) . . . . ?
C90 Si12 O21 Si11 149.0(5) . . . . ?
C90 Si12 O22 Si16 -147.1(10) . . . . ?
C90 Si12 O23 Si13 140.4(4) . . . . ?
C90 C91 C92 C93 56.7(10) . . . . ?
C91 C90 C95 C94 52.9(8) . . . . ?
C91 C92 C93 C94 -58.1(10) . . . . ?
C92 C93 C94 C95 57.2(9) . . . . ?
C93 C94 C95 C90 -55.3(9) . . . . ?
C95 C90 C91 C92 -53.1(9) . . . . ?
C96 Si13 O23 Si12 -71.5(5) . . . . ?
C96 Si13 O24 Si15 39.3(6) . . . . ?
C96 Si13 O25 Si14 -77.3(7) . . . . ?
C96 C97 C98 C99 55.8(8) . . . . ?
C97 C96 C101 C100 53.1(8) . . . . ?
C97 C98 C99 C100 -56.7(8) . . . . ?
C98 C99 C100 C101 56.6(8) . . . . ?
C99 C100 C101 C96 -56.2(8) . . . . ?
C101 C96 C97 C98 -53.4(8) . . . . ?
C102 Si14 O25 Si13 -37.8(8) . . . . ?
C103 Si14 O25 Si13 83.5(7) . . . . ?
C104 Si14 O25 Si13 -158.8(7) . . . . ?
C105 Si15 O17 Yb2 -119.3(3) . . . . ?
C105 Si15 O17 Si9 81.7(5) . . . . ?
C105 Si15 O20 Si11 170.9(6) . . . . ?
C105 Si15 O24 Si13 -96.3(5) . . . . ?
C105 C106 C107 C108 -54.2(9) . . . . ?
C106 C105 C110 C109 -53.6(8) . . . . ?
C106 C107 C108 C109 55.7(9) . . . . ?
C107 C108 C109 C110 -55.7(9) . . . . ?
C108 C109 C110 C105 55.4(9) . . . . ?
C110 C105 C106 C107 52.9(8) . . . . ?
C111 Si16 O18 Si10 176.7(4) . . . . ?
C111 Si16 O22 Si12 166.0(10) . . . . ?
C111 C112 C113 C114 -55.9(10) . . . . ?
C112 C111 C116 C115 -54.8(8) . . . . ?
C112 C113 C114 C115 56.0(9) . . . . ?
C113 C114 C115 C116 -56.3(9) . . . . ?
C114 C115 C116 C111 56.2(9) . . . . ?
C116 C111 C112 C113 54.9(9) . . . . ?
C117 O27 C120 C119 0.5(8) . . . . ?
C117 C118 C119 C120 -35.8(10) . . . . ?
C118 C119 C120 O27 22.7(9) . . . . ?
C120 O27 C117 C118 -22.4(8) . . . . ?
C121 O28 C124 C123 0.5(7) . . . . ?
C121 C122 C123 C124 -37.1(7) . . . . ?
C122 C123 C124 O28 22.7(7) . . . . ?
C124 O28 C121 C122 -23.8(6) . . . . ?

loop_
_smtbx_masks_void_nr
_smtbx_masks_void_average_x
_smtbx_masks_void_average_y
_smtbx_masks_void_average_z
_smtbx_masks_void_volume
_smtbx_masks_void_count_electrons
_smtbx_masks_void_content
1 0.169 0.176 0.505 170.6 69.8 '1.75 THF'
2 -0.169 -0.176 0.495 170.6 71.6 '1.75 THF'
3 0.000 0.500 0.966 1624.3 564.0 '14 THF'
